data_7132955
loop_
_publ_author_name
'Ishikawa, Shuhei'
'Sakamaki, Daisuke'
'Gon, Masayuki'
'Tanaka, Kazuo'
'Fujiwara, Hideki'

_publ_section_title
;
 Solvent-free synthesis and chiroptical properties of a C-N axially chiral
 cruciform dimer of benzo[<i>b</i>]phenoxazine.
;
_journal_issue 37
_journal_name_full 'Chemical communications (Cambridge, England)'
_journal_page_first 4946
_journal_page_last 4949
_journal_paper_doi 10.1039/d4cc00977k
_journal_volume 60
_journal_year 2024
_chemical_absolute_configuration 'CHOOSE rm ad rmad syn or unk'
_chemical_formula_moiety 'C43 H43 N2 O2'
_chemical_formula_sum 'C43 H43 N2 O2'
_chemical_formula_weight 619.82
_space_group_crystal_system triclinic
_space_group_IT_number 1
_space_group_name_Hall 'P 1'
_space_group_name_H-M_alt 'P 1'
_atom_sites_solution_hydrogens geom
_atom_sites_solution_primary direct
_atom_sites_solution_secondary difmap
_audit_update_record
;
2024-02-12 deposited with the CCDC.	2024-04-09 downloaded from the CCDC.
;
_cell_angle_alpha 79.4229(15)
_cell_angle_beta 87.2486(13)
_cell_angle_gamma 87.6565(16)
_cell_formula_units_Z 4
_cell_length_a 12.3589(2)
_cell_length_b 12.8347(3)
_cell_length_c 22.1604(3)
_cell_measurement_reflns_used 32414
_cell_measurement_temperature 100
_cell_measurement_theta_max 78.77
_cell_measurement_theta_min 2.14
_cell_volume 3449.59(11)
_computing_cell_refinement CrystalClear
_computing_data_collection 'CrystalClear (Rigaku, ????)'
_computing_data_reduction CrystalClear
_computing_molecular_graphics 'CrystalStructure 4.3'
_computing_publication_material 'CrystalStructure 4.3 (Rigaku, 2018)'
_computing_structure_refinement 'SHELXL Version 2017/1 (Sheldrick, 2008)'
_computing_structure_solution 'SHELXT Version 2014/5 (Sheldrick, 2014)'
_diffrn_ambient_temperature 100
_diffrn_detector_area_resol_mean 10.000
_diffrn_measured_fraction_theta_full 1.000
_diffrn_measured_fraction_theta_max 0.953
_diffrn_measurement_device_type 'Rigaku XtaLAB Synergy'
_diffrn_measurement_method \w
_diffrn_radiation_type 'Cu K\a'
_diffrn_radiation_wavelength 1.54187
_diffrn_reflns_av_R_equivalents 0.0523
_diffrn_reflns_av_unetI/netI 0.0510
_diffrn_reflns_Laue_measured_fraction_full 1.000
_diffrn_reflns_Laue_measured_fraction_max 0.953
_diffrn_reflns_limit_h_max 15
_diffrn_reflns_limit_h_min -15
_diffrn_reflns_limit_k_max 16
_diffrn_reflns_limit_k_min -16
_diffrn_reflns_limit_l_max 27
_diffrn_reflns_limit_l_min -25
_diffrn_reflns_number 64819
_diffrn_reflns_point_group_measured_fraction_full 0.808
_diffrn_reflns_point_group_measured_fraction_max 0.746
_diffrn_reflns_theta_full 67.687
_diffrn_reflns_theta_max 79.776
_diffrn_reflns_theta_min 2.030
_diffrn_standards_number 0
_exptl_absorpt_coefficient_mu 0.563
_exptl_absorpt_correction_T_max 0.989
_exptl_absorpt_correction_T_min 0.703
_exptl_absorpt_correction_type multi-scan
_exptl_absorpt_process_details 'REQAB (Rigaku, 1998)'
_exptl_crystal_colour colourless
_exptl_crystal_density_diffrn 1.193
_exptl_crystal_density_method 'not measured'
_exptl_crystal_description block
_exptl_crystal_F_000 1324.00
_exptl_crystal_size_max 0.250
_exptl_crystal_size_mid 0.050
_exptl_crystal_size_min 0.020
_refine_diff_density_max 0.54
_refine_diff_density_min -0.25
_refine_ls_abs_structure_details
;
 Flack x determined using 6609 quotients [(I+)-(I-)]/[(I+)+(I-)]
 (Parsons, Flack and Wagner, Acta Cryst. B69 (2013) 249-259).
;
_refine_ls_abs_structure_Flack 0.07(14)
_refine_ls_extinction_method none
_refine_ls_goodness_of_fit_ref 1.062
_refine_ls_hydrogen_treatment mixed
_refine_ls_number_parameters 1709
_refine_ls_number_reflns 22427
_refine_ls_number_restraints 3
_refine_ls_R_factor_all 0.0571
_refine_ls_R_factor_gt 0.0518
_refine_ls_shift/su_max 0.000
_refine_ls_structure_factor_coef Fsqd
_refine_ls_weighting_details 'w = 1/[\s^2^(Fo^2^)+(0.0843P)^2^+0.9590P] where P=(Fo^2^+2Fc^2^)/3'
_refine_ls_weighting_scheme calc
_refine_ls_wR_factor_gt 0.1398
_refine_ls_wR_factor_ref 0.1470
_reflns_Friedel_coverage 0.567
_reflns_Friedel_fraction_full 0.617
_reflns_Friedel_fraction_max 0.540
_reflns_number_gt 20382
_reflns_number_total 22427
_reflns_threshold_expression F^2^>2.0\s(F^2^)
_cod_data_source_file d4cc00977k2.cif
_cod_data_source_block xcalibur_CCDC1
_cod_depositor_comments
;
Adding full bibliography for 7132954--7132956.cif.

2024-12-16
Z value and formula fixed to values more according to usual
chemical conventions.                 miguel
;
_cod_original_formula_sum 'C172 H172 N8 O8'
_cod_original_formula_weight 2479.30
_cod_original_formula_moiety 'C172 H172 N8 O8'
_cod_original_formula_units_Z 1
_cod_database_code 7132955

loop_
_space_group_symop_id
_space_group_symop_operation_xyz
1 +X,+Y,+Z

loop_
_atom_site_label
_atom_site_type_symbol
_atom_site_fract_x
_atom_site_fract_y
_atom_site_fract_z
_atom_site_U_iso_or_equiv
_atom_site_adp_type
_atom_site_occupancy
_atom_site_site_symmetry_order
_atom_site_calc_flag
_atom_site_refinement_flags_posn
_atom_site_refinement_flags_adp
_atom_site_refinement_flags_occupancy
_atom_site_disorder_assembly
_atom_site_disorder_group
O1 O 0.38098(17) 0.43382(18) 0.74401(10) 0.0233(5) Uani 1 1 d . . . . .
O2 O -0.14020(18) 0.19852(19) 0.71380(12) 0.0287(5) Uani 1 1 d . . . . .
O3 O 0.31138(17) 0.1856(2) 0.77795(11) 0.0280(5) Uani 1 1 d . . . . .
O4 O 0.82617(17) 0.43312(18) 0.81457(11) 0.0247(5) Uani 1 1 d . . . . .
O5 O 0.58587(18) 0.5158(2) 0.23820(11) 0.0315(5) Uani 1 1 d . . . . .
O6 O 1.0712(2) 0.8084(2) 0.11392(14) 0.0397(6) Uani 1 1 d . . . . .
O7 O 0.63753(18) 0.7553(2) 0.20617(11) 0.0309(5) Uani 1 1 d . . . . .
O8 O 0.12593(18) 0.52453(19) 0.31044(11) 0.0280(5) Uani 1 1 d . . . . .
N1 N 0.1661(2) 0.4216(2) 0.71324(12) 0.0216(5) Uani 1 1 d . . . . .
N2 N 0.0749(2) 0.2236(2) 0.73953(14) 0.0263(6) Uani 1 1 d . . . . .
N3 N 0.5314(2) 0.2005(2) 0.80252(12) 0.0212(5) Uani 1 1 d . . . . .
N4 N 0.6190(2) 0.4003(2) 0.77655(13) 0.0241(6) Uani 1 1 d . . . . .
N5 N 0.8052(2) 0.5476(2) 0.19824(13) 0.0248(6) Uani 1 1 d . . . . .
N6 N 0.8659(2) 0.7594(2) 0.16646(15) 0.0313(6) Uani 1 1 d . . . . .
N7 N 0.4164(2) 0.7588(2) 0.22923(13) 0.0243(6) Uani 1 1 d . . . . .
N8 N 0.3413(2) 0.5554(2) 0.26827(14) 0.0271(6) Uani 1 1 d . . . . .
C1 C 0.2478(2) 0.4383(2) 0.66647(14) 0.0197(6) Uani 1 1 d . . . . .
C2 C 0.2271(2) 0.4469(2) 0.60455(15) 0.0232(6) Uani 1 1 d . . . . .
H2 H 0.154604 0.441802 0.593147 0.028 Uiso 1 1 calc R U . . .
C3 C 0.3091(3) 0.4627(3) 0.55867(15) 0.0243(6) Uani 1 1 d . . . . .
C4 C 0.4145(3) 0.4719(3) 0.57703(16) 0.0271(7) Uani 1 1 d . . . . .
H4 H 0.471909 0.484212 0.546768 0.033 Uiso 1 1 calc R U . . .
C5 C 0.4368(3) 0.4635(3) 0.63808(15) 0.0255(7) Uani 1 1 d . . . . .
H5 H 0.509125 0.469142 0.649497 0.031 Uiso 1 1 calc R U . . .
C6 C 0.3546(2) 0.4468(2) 0.68261(14) 0.0208(6) Uani 1 1 d . . . . .
C7 C 0.2979(2) 0.4521(2) 0.78552(14) 0.0207(6) Uani 1 1 d . . . . .
C8 C 0.3252(2) 0.4742(3) 0.84058(14) 0.0221(6) Uani 1 1 d . . . . .
H8 H 0.398971 0.483437 0.848012 0.027 Uiso 1 1 calc R U . . .
C9 C 0.2439(3) 0.4834(3) 0.88676(15) 0.0234(6) Uani 1 1 d . . . . .
C10 C 0.2689(3) 0.5030(3) 0.94553(16) 0.0288(7) Uani 1 1 d . . . . .
H10 H 0.342073 0.512147 0.954201 0.035 Uiso 1 1 calc R U . . .
C11 C 0.1895(3) 0.5088(3) 0.98949(15) 0.0312(7) Uani 1 1 d . . . . .
H11 H 0.207631 0.522250 1.028459 0.037 Uiso 1 1 calc R U . . .
C12 C 0.0799(3) 0.4949(3) 0.97765(17) 0.0317(7) Uani 1 1 d . . . . .
H12 H 0.024937 0.498268 1.008739 0.038 Uiso 1 1 calc R U . . .
C13 C 0.0534(3) 0.4764(3) 0.92116(15) 0.0266(7) Uani 1 1 d . . . . .
H13 H -0.020397 0.468150 0.913290 0.032 Uiso 1 1 calc R U . . .
C14 C 0.1340(3) 0.4697(2) 0.87461(14) 0.0219(6) Uani 1 1 d . . . . .
C15 C 0.1086(2) 0.4511(3) 0.81611(15) 0.0220(6) Uani 1 1 d . . . . .
H15 H 0.034899 0.444568 0.807387 0.026 Uiso 1 1 calc R U . . .
C16 C 0.1877(2) 0.4422(2) 0.77155(14) 0.0200(6) Uani 1 1 d . . . . .
C17 C 0.0335(3) 0.1224(3) 0.74955(15) 0.0235(6) Uani 1 1 d . . . . .
C18 C 0.0954(3) 0.0325(3) 0.77349(15) 0.0250(7) Uani 1 1 d . . . . .
H18 H 0.168619 0.040122 0.782799 0.030 Uiso 1 1 calc R U . . .
C19 C 0.0523(3) -0.0687(3) 0.78417(15) 0.0263(7) Uani 1 1 d . . . . .
C20 C -0.0548(3) -0.0764(3) 0.76912(16) 0.0298(7) Uani 1 1 d . . . . .
H20 H -0.085376 -0.144411 0.774971 0.036 Uiso 1 1 calc R U . . .
C21 C -0.1177(3) 0.0118(3) 0.74598(16) 0.0288(7) Uani 1 1 d . . . . .
H21 H -0.190938 0.004251 0.736666 0.035 Uiso 1 1 calc R U . . .
C22 C -0.0739(3) 0.1112(3) 0.73639(15) 0.0244(6) Uani 1 1 d . . . . .
C23 C -0.0956(2) 0.2969(3) 0.69993(15) 0.0236(6) Uani 1 1 d . . . . .
C24 C -0.1594(3) 0.3811(3) 0.67519(15) 0.0255(7) Uani 1 1 d . . . . .
H24 H -0.232442 0.370340 0.667039 0.031 Uiso 1 1 calc R U . . .
C25 C -0.1185(2) 0.4848(3) 0.66131(14) 0.0233(6) Uani 1 1 d . . . . .
C26 C -0.1846(3) 0.5746(3) 0.63696(15) 0.0281(7) Uani 1 1 d . . . . .
H26 H -0.258483 0.565457 0.629771 0.034 Uiso 1 1 calc R U . . .
C27 C -0.1435(3) 0.6737(3) 0.62376(16) 0.0318(7) Uani 1 1 d . . . . .
H27 H -0.188723 0.732510 0.607026 0.038 Uiso 1 1 calc R U . . .
C28 C -0.0344(3) 0.6893(3) 0.63480(17) 0.0313(7) Uani 1 1 d . . . . .
H28 H -0.006244 0.758412 0.625414 0.038 Uiso 1 1 calc R U . . .
C29 C 0.0309(3) 0.6044(3) 0.65912(16) 0.0276(7) Uani 1 1 d . . . . .
H29 H 0.104125 0.615628 0.666804 0.033 Uiso 1 1 calc R U . . .
C30 C -0.0088(3) 0.5007(3) 0.67293(15) 0.0237(6) Uani 1 1 d . . . . .
C31 C 0.0557(2) 0.4106(3) 0.69873(14) 0.0228(6) Uani 1 1 d . . . . .
C32 C 0.0147(2) 0.3104(3) 0.71283(14) 0.0223(6) Uani 1 1 d . . . . .
C33 C 0.2867(3) 0.4673(3) 0.49104(16) 0.0285(7) Uani 1 1 d . . . . .
C34 C 0.3354(3) 0.3658(3) 0.47211(17) 0.0399(9) Uani 1 1 d . . . . .
H34A H 0.322112 0.366841 0.428766 0.048 Uiso 1 1 calc R U . . .
H34B H 0.413664 0.361759 0.477997 0.048 Uiso 1 1 calc R U . . .
H34C H 0.301656 0.304005 0.497466 0.048 Uiso 1 1 calc R U . . .
C35 C 0.3375(3) 0.5644(3) 0.45093(18) 0.0391(9) Uani 1 1 d . . . . .
H35A H 0.322175 0.565717 0.407814 0.047 Uiso 1 1 calc R U . . .
H35B H 0.306866 0.628976 0.463671 0.047 Uiso 1 1 calc R U . . .
H35C H 0.416114 0.560663 0.455619 0.047 Uiso 1 1 calc R U . . .
C36 C 0.1654(3) 0.4755(4) 0.47968(17) 0.0371(9) Uani 1 1 d . . . . .
H36A H 0.154425 0.478250 0.435898 0.045 Uiso 1 1 calc R U . . .
H36B H 0.129938 0.413456 0.503736 0.045 Uiso 1 1 calc R U . . .
H36C H 0.133970 0.540063 0.492108 0.045 Uiso 1 1 calc R U . . .
C37 C 0.1187(3) -0.1676(3) 0.81167(16) 0.0294(7) Uani 1 1 d . . . . .
C38 C 0.2333(3) -0.1405(3) 0.82449(19) 0.0353(8) Uani 1 1 d . . . . .
H38A H 0.273492 -0.205550 0.842056 0.042 Uiso 1 1 calc R U . . .
H38B H 0.270066 -0.107212 0.786043 0.042 Uiso 1 1 calc R U . . .
H38C H 0.229982 -0.091408 0.853617 0.042 Uiso 1 1 calc R U . . .
C39 C 0.1248(3) -0.2470(3) 0.76748(18) 0.0359(8) Uani 1 1 d . . . . .
H39A H 0.051303 -0.264715 0.759052 0.043 Uiso 1 1 calc R U . . .
H39B H 0.162451 -0.215366 0.728956 0.043 Uiso 1 1 calc R U . . .
H39C H 0.164515 -0.311551 0.786234 0.043 Uiso 1 1 calc R U . . .
C40 C 0.0639(3) -0.2208(3) 0.87310(18) 0.0372(8) Uani 1 1 d . . . . .
H40A H -0.010124 -0.239034 0.866044 0.045 Uiso 1 1 calc R U . . .
H40B H 0.105374 -0.285448 0.889986 0.045 Uiso 1 1 calc R U . . .
H40C H 0.061657 -0.171784 0.902253 0.045 Uiso 1 1 calc R U . . .
C41 C 0.5028(2) 0.1843(2) 0.74430(15) 0.0212(6) Uani 1 1 d . . . . .
C42 C 0.5775(3) 0.1764(3) 0.69578(15) 0.0241(6) Uani 1 1 d . . . . .
H42 H 0.652485 0.181888 0.701894 0.029 Uiso 1 1 calc R U . . .
C43 C 0.5452(3) 0.1605(3) 0.63830(16) 0.0277(7) Uani 1 1 d . . . . .
C44 C 0.4358(3) 0.1500(3) 0.63103(17) 0.0325(8) Uani 1 1 d . . . . .
H44 H 0.412128 0.137163 0.592970 0.039 Uiso 1 1 calc R U . . .
C45 C 0.3598(3) 0.1579(3) 0.67858(17) 0.0309(7) Uani 1 1 d . . . . .
H45 H 0.284973 0.151247 0.672640 0.037 Uiso 1 1 calc R U . . .
C46 C 0.3927(3) 0.1753(3) 0.73376(15) 0.0235(6) Uani 1 1 d . . . . .
C47 C 0.3403(2) 0.1953(2) 0.83604(15) 0.0222(6) Uani 1 1 d . . . . .
C48 C 0.2586(3) 0.1987(3) 0.87921(16) 0.0258(7) Uani 1 1 d . . . . .
H48 H 0.185887 0.191191 0.868950 0.031 Uiso 1 1 calc R U . . .
C49 C 0.2806(3) 0.2133(3) 0.93925(16) 0.0272(7) Uani 1 1 d . . . . .
C50 C 0.1988(3) 0.2186(3) 0.98529(17) 0.0328(8) Uani 1 1 d . . . . .
H50 H 0.125123 0.212979 0.976237 0.039 Uiso 1 1 calc R U . . .
C51 C 0.2239(3) 0.2319(3) 1.04266(18) 0.0413(9) Uani 1 1 d . . . . .
H51 H 0.167776 0.234374 1.073223 0.050 Uiso 1 1 calc R U . . .
C52 C 0.3321(4) 0.2418(4) 1.05687(19) 0.0463(10) Uani 1 1 d . . . . .
H52 H 0.348898 0.251486 1.096816 0.056 Uiso 1 1 calc R U . . .
C53 C 0.4130(3) 0.2376(4) 1.01309(18) 0.0403(9) Uani 1 1 d . . . . .
H53 H 0.485955 0.244178 1.023144 0.048 Uiso 1 1 calc R U . . .
C54 C 0.3906(3) 0.2237(3) 0.95321(16) 0.0283(7) Uani 1 1 d . . . . .
C55 C 0.4732(3) 0.2191(3) 0.90727(15) 0.0264(7) Uani 1 1 d . . . . .
H55 H 0.546473 0.225908 0.916756 0.032 Uiso 1 1 calc R U . . .
C56 C 0.4505(2) 0.2050(2) 0.84946(15) 0.0219(6) Uani 1 1 d . . . . .
C57 C 0.6531(2) 0.5028(3) 0.77510(15) 0.0227(6) Uani 1 1 d . . . . .
C58 C 0.5864(2) 0.5907(3) 0.75400(15) 0.0233(6) Uani 1 1 d . . . . .
H58 H 0.515668 0.580097 0.741669 0.028 Uiso 1 1 calc R U . . .
C59 C 0.6206(3) 0.6934(3) 0.75055(15) 0.0251(7) Uani 1 1 d . . . . .
C60 C 0.7252(3) 0.7067(3) 0.76901(16) 0.0290(7) Uani 1 1 d . . . . .
H60 H 0.750767 0.776128 0.766837 0.035 Uiso 1 1 calc R U . . .
C61 C 0.7923(3) 0.6191(3) 0.79053(15) 0.0256(7) Uani 1 1 d . . . . .
H61 H 0.862827 0.629008 0.803344 0.031 Uiso 1 1 calc R U . . .
C62 C 0.7565(2) 0.5185(3) 0.79321(14) 0.0217(6) Uani 1 1 d . . . . .
C63 C 0.7842(2) 0.3324(3) 0.82604(15) 0.0220(6) Uani 1 1 d . . . . .
C64 C 0.8447(3) 0.2516(3) 0.85746(15) 0.0263(7) Uani 1 1 d . . . . .
H64 H 0.913336 0.265492 0.871314 0.032 Uiso 1 1 calc R U . . .
C65 C 0.8069(3) 0.1465(3) 0.86993(15) 0.0260(7) Uani 1 1 d . . . . .
C66 C 0.8670(3) 0.0604(3) 0.90313(17) 0.0317(8) Uani 1 1 d . . . . .
H66 H 0.935885 0.072281 0.917472 0.038 Uiso 1 1 calc R U . . .
C67 C 0.8276(3) -0.0393(3) 0.91487(17) 0.0345(8) Uani 1 1 d . . . . .
H67 H 0.869136 -0.095968 0.937401 0.041 Uiso 1 1 calc R U . . .
C68 C 0.7264(3) -0.0590(3) 0.89400(18) 0.0323(7) Uani 1 1 d . . . . .
H68 H 0.700098 -0.128903 0.902032 0.039 Uiso 1 1 calc R U . . .
C69 C 0.6652(3) 0.0228(3) 0.86192(16) 0.0274(7) Uani 1 1 d . . . . .
H69 H 0.596329 0.008971 0.848326 0.033 Uiso 1 1 calc R U . . .
C70 C 0.7034(3) 0.1265(3) 0.84903(15) 0.0230(6) Uani 1 1 d . . . . .
C71 C 0.6413(2) 0.2138(3) 0.81729(15) 0.0221(6) Uani 1 1 d . . . . .
C72 C 0.6792(2) 0.3149(2) 0.80621(14) 0.0207(6) Uani 1 1 d . . . . .
C73 C 0.6273(3) 0.1597(3) 0.58420(16) 0.0300(7) Uani 1 1 d . . . . .
C74 C 0.7325(3) 0.0996(4) 0.60434(18) 0.0390(9) Uani 1 1 d . . . . .
H74A H 0.716879 0.025849 0.622215 0.047 Uiso 1 1 calc R U . . .
H74B H 0.782839 0.101346 0.568671 0.047 Uiso 1 1 calc R U . . .
H74C H 0.765199 0.133127 0.635066 0.047 Uiso 1 1 calc R U . . .
C75 C 0.6525(3) 0.2747(3) 0.55638(19) 0.0415(9) Uani 1 1 d . . . . .
H75A H 0.585254 0.313685 0.543341 0.050 Uiso 1 1 calc R U . . .
H75B H 0.685350 0.307881 0.587182 0.050 Uiso 1 1 calc R U . . .
H75C H 0.702990 0.276100 0.520787 0.050 Uiso 1 1 calc R U . . .
C76 C 0.5814(3) 0.1082(4) 0.53388(18) 0.0398(9) Uani 1 1 d . . . . .
H76A H 0.513641 0.145446 0.520143 0.048 Uiso 1 1 calc R U . . .
H76B H 0.633998 0.112790 0.499044 0.048 Uiso 1 1 calc R U . . .
H76C H 0.567274 0.033581 0.550365 0.048 Uiso 1 1 calc R U . . .
C77 C 0.5482(3) 0.7894(3) 0.72358(18) 0.0315(7) Uani 1 1 d . . . . .
C78 C 0.5460(4) 0.8735(4) 0.7629(3) 0.0518(12) Uani 1 1 d . . . . .
H78A H 0.620286 0.893737 0.767704 0.062 Uiso 1 1 calc R U . . .
H78B H 0.503850 0.935685 0.743144 0.062 Uiso 1 1 calc R U . . .
H78C H 0.512610 0.845726 0.803312 0.062 Uiso 1 1 calc R U . . .
C79 C 0.5952(5) 0.8345(5) 0.6588(2) 0.0689(17) Uani 1 1 d . . . . .
H79A H 0.596447 0.779502 0.633335 0.083 Uiso 1 1 calc R U . . .
H79B H 0.549852 0.895160 0.640097 0.083 Uiso 1 1 calc R U . . .
H79C H 0.669089 0.857394 0.661759 0.083 Uiso 1 1 calc R U . . .
C80 C 0.4328(3) 0.7584(3) 0.7163(2) 0.0423(9) Uani 1 1 d . . . . .
H80A H 0.433724 0.703571 0.690734 0.051 Uiso 1 1 calc R U . . .
H80B H 0.399508 0.730782 0.756809 0.051 Uiso 1 1 calc R U . . .
H80C H 0.390748 0.820741 0.696642 0.051 Uiso 1 1 calc R U . . .
C81 C 0.7252(3) 0.5396(3) 0.15588(15) 0.0240(6) Uani 1 1 d . . . . .
C82 C 0.7488(3) 0.5507(3) 0.09321(15) 0.0247(6) Uani 1 1 d . . . . .
H82 H 0.821733 0.561407 0.078481 0.030 Uiso 1 1 calc R U . . .
C83 C 0.6693(3) 0.5467(3) 0.05088(16) 0.0292(7) Uani 1 1 d . . . . .
C84 C 0.5640(3) 0.5271(3) 0.07420(16) 0.0316(7) Uani 1 1 d . . . . .
H84 H 0.508497 0.521739 0.046840 0.038 Uiso 1 1 calc R U . . .
C85 C 0.5389(3) 0.5154(3) 0.13635(17) 0.0323(8) Uani 1 1 d . . . . .
H85 H 0.466549 0.502162 0.151371 0.039 Uiso 1 1 calc R U . . .
C86 C 0.6186(3) 0.5228(3) 0.17682(15) 0.0257(7) Uani 1 1 d . . . . .
C87 C 0.6647(3) 0.5204(3) 0.28008(15) 0.0245(6) Uani 1 1 d . . . . .
C88 C 0.6312(3) 0.5122(3) 0.33986(16) 0.0282(7) Uani 1 1 d . . . . .
H88 H 0.556993 0.501042 0.351383 0.034 Uiso 1 1 calc R U . . .
C89 C 0.7060(3) 0.5200(3) 0.38553(16) 0.0286(7) Uani 1 1 d . . . . .
C90 C 0.6735(3) 0.5163(3) 0.44742(17) 0.0368(8) Uani 1 1 d . . . . .
H90 H 0.599233 0.508102 0.459852 0.044 Uiso 1 1 calc R U . . .
C91 C 0.7474(3) 0.5245(4) 0.48988(18) 0.0415(9) Uani 1 1 d . . . . .
H91 H 0.724043 0.523390 0.531456 0.050 Uiso 1 1 calc R U . . .
C92 C 0.8582(3) 0.5346(3) 0.47255(17) 0.0387(9) Uani 1 1 d . . . . .
H92 H 0.909454 0.538849 0.502552 0.046 Uiso 1 1 calc R U . . .
C93 C 0.8920(3) 0.5381(3) 0.41277(17) 0.0319(7) Uani 1 1 d . . . . .
H93 H 0.966766 0.545374 0.401397 0.038 Uiso 1 1 calc R U . . .
C94 C 0.8171(3) 0.5311(3) 0.36735(16) 0.0276(7) Uani 1 1 d . . . . .
C95 C 0.8493(3) 0.5374(3) 0.30475(15) 0.0236(6) Uani 1 1 d . . . . .
H95 H 0.923957 0.543707 0.292842 0.028 Uiso 1 1 calc R U . . .
C96 C 0.7758(3) 0.5347(3) 0.26083(15) 0.0232(6) Uani 1 1 d . . . . .
C97 C 0.8901(3) 0.8649(3) 0.14407(18) 0.0322(8) Uani 1 1 d . . . . .
C98 C 0.8173(3) 0.9478(3) 0.14961(19) 0.0358(8) Uani 1 1 d . . . . .
H98 H 0.749181 0.932259 0.170396 0.043 Uiso 1 1 calc R U . . .
C99 C 0.8399(3) 1.0527(3) 0.1260(2) 0.0433(10) Uani 1 1 d . . . . .
C100 C 0.9408(4) 1.0724(3) 0.0968(2) 0.0478(11) Uani 1 1 d . . . . .
H100 H 0.958760 1.143415 0.079927 0.057 Uiso 1 1 calc R U . . .
C101 C 1.0159(3) 0.9910(3) 0.0918(2) 0.0454(10) Uani 1 1 d . . . . .
H101 H 1.084174 1.006523 0.071241 0.054 Uiso 1 1 calc R U . . .
C102 C 0.9920(3) 0.8880(3) 0.11625(19) 0.0361(8) Uani 1 1 d . . . . .
C103 C 1.0459(3) 0.7048(3) 0.13622(16) 0.0276(7) Uani 1 1 d . . . . .
C104 C 1.1243(3) 0.6280(3) 0.13551(15) 0.0272(7) Uani 1 1 d . . . . .
H104 H 1.195251 0.647241 0.120363 0.033 Uiso 1 1 calc R U . . .
C105 C 1.1027(3) 0.5195(3) 0.15685(14) 0.0240(6) Uani 1 1 d . . . . .
C106 C 1.1842(3) 0.4390(3) 0.15983(15) 0.0272(7) Uani 1 1 d . . . . .
H106 H 1.256495 0.457383 0.147011 0.033 Uiso 1 1 calc R U . . .
C107 C 1.1617(3) 0.3355(3) 0.18065(17) 0.0316(7) Uani 1 1 d . . . . .
H107 H 1.217870 0.282325 0.182634 0.038 Uiso 1 1 calc R U . . .
C108 C 1.0544(3) 0.3073(3) 0.19928(19) 0.0354(8) Uani 1 1 d . . . . .
H108 H 1.038413 0.234898 0.213191 0.042 Uiso 1 1 calc R U . . .
C109 C 0.9732(3) 0.3836(3) 0.19748(17) 0.0309(7) Uani 1 1 d . . . . .
H109 H 0.901440 0.363406 0.210394 0.037 Uiso 1 1 calc R U . . .
C110 C 0.9945(3) 0.4907(3) 0.17688(15) 0.0251(7) Uani 1 1 d . . . . .
C111 C 0.9145(3) 0.5729(3) 0.17751(14) 0.0240(6) Uani 1 1 d . . . . .
C112 C 0.9387(3) 0.6781(3) 0.16021(15) 0.0254(7) Uani 1 1 d . . . . .
C113 C 0.7005(3) 0.5611(3) -0.01799(16) 0.0329(8) Uani 1 1 d . . . . .
C114 C 0.7827(4) 0.6503(3) -0.03621(19) 0.0417(9) Uani 1 1 d . . . . .
H11A H 0.750169 0.717060 -0.027368 0.050 Uiso 1 1 calc R U . . .
H11B H 0.848049 0.632003 -0.012599 0.050 Uiso 1 1 calc R U . . .
H11C H 0.802055 0.658363 -0.080189 0.050 Uiso 1 1 calc R U . . .
C115 C 0.6032(3) 0.5940(5) -0.0575(2) 0.0529(12) Uani 1 1 d . . . . .
H11D H 0.570299 0.660093 -0.047962 0.063 Uiso 1 1 calc R U . . .
H11E H 0.626765 0.604795 -0.101034 0.063 Uiso 1 1 calc R U . . .
H11F H 0.549823 0.538160 -0.049083 0.063 Uiso 1 1 calc R U . . .
C116 C 0.7528(3) 0.4586(3) -0.03210(18) 0.0407(9) Uani 1 1 d . . . . .
H11G H 0.815262 0.438412 -0.006352 0.049 Uiso 1 1 calc R U . . .
H11H H 0.699965 0.402342 -0.023557 0.049 Uiso 1 1 calc R U . . .
H11I H 0.776907 0.468977 -0.075508 0.049 Uiso 1 1 calc R U . . .
C117 C 0.7586(4) 1.1410(4) 0.1371(3) 0.0544(12) Uani 1 1 d . . . . .
C118 C 0.7877(5) 1.2463(4) 0.1024(3) 0.0662(15) Uani 1 1 d . . . . .
H11J H 0.733010 1.299505 0.111239 0.079 Uiso 1 1 calc R U . . .
H11K H 0.858687 1.264529 0.114494 0.079 Uiso 1 1 calc R U . . .
H11L H 0.790564 1.244695 0.058264 0.079 Uiso 1 1 calc R U . . .
C119 C 0.6438(4) 1.1117(4) 0.1243(3) 0.0555(12) Uani 1 1 d . . . . .
H11M H 0.627822 1.041554 0.148201 0.067 Uiso 1 1 calc R U . . .
H11N H 0.591300 1.164433 0.136143 0.067 Uiso 1 1 calc R U . . .
H11O H 0.639105 1.110569 0.080432 0.067 Uiso 1 1 calc R U . . .
C120 C 0.7553(4) 1.1509(4) 0.2067(3) 0.0587(12) Uani 1 1 d . . . . .
H12A H 0.736225 1.082680 0.232042 0.070 Uiso 1 1 calc R U . . .
H12B H 0.826612 1.170635 0.217523 0.070 Uiso 1 1 calc R U . . .
H12C H 0.700908 1.205409 0.213973 0.070 Uiso 1 1 calc R U . . .
C121 C 0.4564(2) 0.7831(2) 0.16802(15) 0.0229(6) Uani 1 1 d . . . . .
C122 C 0.3919(3) 0.8077(3) 0.11698(15) 0.0250(6) Uani 1 1 d . . . . .
H122 H 0.315319 0.807135 0.123056 0.030 Uiso 1 1 calc R U . . .
C123 C 0.4369(3) 0.8332(3) 0.05700(16) 0.0259(7) Uani 1 1 d . . . . .
C124 C 0.5497(3) 0.8329(3) 0.04904(16) 0.0294(7) Uani 1 1 d . . . . .
H124 H 0.581900 0.850423 0.008840 0.035 Uiso 1 1 calc R U . . .
C125 C 0.6148(3) 0.8075(3) 0.09871(16) 0.0296(7) Uani 1 1 d . . . . .
H125 H 0.691449 0.806309 0.092500 0.036 Uiso 1 1 calc R U . . .
C126 C 0.5691(3) 0.7838(3) 0.15752(16) 0.0267(7) Uani 1 1 d . . . . .
C127 C 0.5978(3) 0.7749(3) 0.26274(16) 0.0268(7) Uani 1 1 d . . . . .
C128 C 0.6698(3) 0.7881(3) 0.30484(17) 0.0308(7) Uani 1 1 d . . . . .
H128 H 0.745106 0.790257 0.293947 0.037 Uiso 1 1 calc R U . . .
C129 C 0.6330(3) 0.7987(3) 0.36496(17) 0.0310(7) Uani 1 1 d . . . . .
C130 C 0.7051(3) 0.8123(3) 0.4108(2) 0.0417(9) Uani 1 1 d . . . . .
H130 H 0.780932 0.813701 0.401532 0.050 Uiso 1 1 calc R U . . .
C131 C 0.6658(4) 0.8234(4) 0.46815(19) 0.0456(10) Uani 1 1 d . . . . .
H131 H 0.714729 0.832275 0.498484 0.055 Uiso 1 1 calc R U . . .
C132 C 0.5536(4) 0.8217(3) 0.48261(19) 0.0425(9) Uani 1 1 d . . . . .
H132 H 0.527215 0.830433 0.522414 0.051 Uiso 1 1 calc R U . . .
C133 C 0.4828(3) 0.8077(3) 0.43973(17) 0.0339(8) Uani 1 1 d . . . . .
H133 H 0.407390 0.805699 0.450186 0.041 Uiso 1 1 calc R U . . .
C134 C 0.5200(3) 0.7962(3) 0.37991(16) 0.0280(7) Uani 1 1 d . . . . .
C135 C 0.4474(3) 0.7832(3) 0.33425(15) 0.0254(7) Uani 1 1 d . . . . .
H135 H 0.371804 0.781531 0.344219 0.031 Uiso 1 1 calc R U . . .
C136 C 0.4840(3) 0.7731(2) 0.27608(15) 0.0235(6) Uani 1 1 d . . . . .
C137 C 0.3070(3) 0.4533(3) 0.29240(15) 0.0249(6) Uani 1 1 d . . . . .
C138 C 0.3769(3) 0.3649(3) 0.29645(16) 0.0277(7) Uani 1 1 d . . . . .
H138 H 0.450153 0.373951 0.282083 0.033 Uiso 1 1 calc R U . . .
C139 C 0.3423(3) 0.2633(3) 0.32103(17) 0.0306(7) Uani 1 1 d . . . . .
C140 C 0.2342(3) 0.2518(3) 0.34099(17) 0.0319(7) Uani 1 1 d . . . . .
H140 H 0.208608 0.183189 0.357611 0.038 Uiso 1 1 calc R U . . .
C141 C 0.1629(3) 0.3398(3) 0.33687(16) 0.0292(7) Uani 1 1 d . . . . .
H141 H 0.089190 0.330881 0.350420 0.035 Uiso 1 1 calc R U . . .
C142 C 0.1993(3) 0.4392(3) 0.31323(15) 0.0251(6) Uani 1 1 d . . . . .
C143 C 0.1612(3) 0.6245(3) 0.28765(15) 0.0243(6) Uani 1 1 d . . . . .
C144 C 0.0883(3) 0.7073(3) 0.28621(16) 0.0281(7) Uani 1 1 d . . . . .
H144 H 0.015802 0.694135 0.300878 0.034 Uiso 1 1 calc R U . . .
C145 C 0.1189(3) 0.8129(3) 0.26320(16) 0.0292(7) Uani 1 1 d . . . . .
C146 C 0.0444(3) 0.8985(3) 0.2608(2) 0.0391(9) Uani 1 1 d . . . . .
H146 H -0.028633 0.885649 0.274629 0.047 Uiso 1 1 calc R U . . .
C147 C 0.0744(3) 0.9993(3) 0.2390(2) 0.0486(11) Uani 1 1 d . . . . .
H147 H 0.022281 1.056189 0.237450 0.058 Uiso 1 1 calc R U . . .
C148 C 0.1824(3) 1.0202(3) 0.2188(2) 0.0456(10) Uani 1 1 d . . . . .
H148 H 0.203053 1.091044 0.203888 0.055 Uiso 1 1 calc R U . . .
C149 C 0.2577(3) 0.9387(3) 0.22059(19) 0.0355(8) Uani 1 1 d . . . . .
H149 H 0.330467 0.953565 0.206954 0.043 Uiso 1 1 calc R U . . .
C150 C 0.2284(3) 0.8325(3) 0.24254(16) 0.0279(7) Uani 1 1 d . . . . .
C151 C 0.3026(2) 0.7445(3) 0.24444(15) 0.0241(6) Uani 1 1 d . . . . .
C152 C 0.2714(2) 0.6421(3) 0.26610(14) 0.0229(6) Uani 1 1 d . . . . .
C153 C 0.3642(3) 0.8609(3) 0.00204(16) 0.0303(7) Uani 1 1 d . . . . .
C154 C 0.4277(3) 0.9105(3) -0.05636(17) 0.0362(8) Uani 1 1 d . . . . .
H15A H 0.485335 0.860670 -0.065984 0.043 Uiso 1 1 calc R U . . .
H15B H 0.378661 0.926717 -0.090547 0.043 Uiso 1 1 calc R U . . .
H15C H 0.459806 0.976036 -0.049999 0.043 Uiso 1 1 calc R U . . .
C155 C 0.2757(4) 0.9403(4) 0.01551(19) 0.0469(10) Uani 1 1 d . . . . .
H15D H 0.229011 0.958139 -0.019673 0.056 Uiso 1 1 calc R U . . .
H15E H 0.232292 0.909204 0.052066 0.056 Uiso 1 1 calc R U . . .
H15F H 0.308799 1.004719 0.022831 0.056 Uiso 1 1 calc R U . . .
C156 C 0.3129(4) 0.7590(4) -0.00797(19) 0.0440(10) Uani 1 1 d . . . . .
H15G H 0.370136 0.707961 -0.016639 0.053 Uiso 1 1 calc R U . . .
H15H H 0.270600 0.728360 0.029110 0.053 Uiso 1 1 calc R U . . .
H15I H 0.265277 0.775426 -0.042784 0.053 Uiso 1 1 calc R U . . .
C157 C 0.4237(3) 0.1687(3) 0.3251(2) 0.0403(9) Uani 1 1 d . . . . .
C158 C 0.5262(4) 0.1932(4) 0.3548(3) 0.0572(12) Uani 1 1 d . . . . .
H15J H 0.556713 0.258448 0.331368 0.069 Uiso 1 1 calc R U . . .
H15K H 0.508422 0.202561 0.397109 0.069 Uiso 1 1 calc R U . . .
H15L H 0.579399 0.134373 0.355076 0.069 Uiso 1 1 calc R U . . .
C159 C 0.4539(4) 0.1514(4) 0.2596(3) 0.0549(12) Uani 1 1 d . . . . .
H15M H 0.485382 0.215852 0.235785 0.066 Uiso 1 1 calc R U . . .
H15N H 0.506824 0.092105 0.261168 0.066 Uiso 1 1 calc R U . . .
H15O H 0.388725 0.135239 0.240006 0.066 Uiso 1 1 calc R U . . .
C160 C 0.3751(5) 0.0675(4) 0.3609(3) 0.0703(17) Uani 1 1 d . . . . .
H16A H 0.309374 0.052665 0.341377 0.084 Uiso 1 1 calc R U . . .
H16B H 0.427812 0.008311 0.361179 0.084 Uiso 1 1 calc R U . . .
H16C H 0.356836 0.076499 0.403212 0.084 Uiso 1 1 calc R U . . .
C161 C 0.2799(4) 0.7624(4) 0.5793(2) 0.0542(12) Uani 1 1 d . . . . .
H16D H 0.352913 0.736624 0.568936 0.065 Uiso 1 1 calc R U . . .
H16E H 0.262763 0.737713 0.623145 0.065 Uiso 1 1 calc R U . . .
H16F H 0.227195 0.735287 0.554937 0.065 Uiso 1 1 calc R U . . .
C162 C 0.2751(4) 0.8832(4) 0.5654(2) 0.0530(11) Uani 1 1 d . . . . .
H16M H 0.329732 0.910050 0.589476 0.064 Uiso 1 1 calc R U . . .
H16N H 0.294178 0.907625 0.521295 0.064 Uiso 1 1 calc R U . . .
C163 C 0.1645(4) 0.9299(4) 0.5802(2) 0.0476(10) Uani 1 1 d . . . . .
H16O H 0.147410 0.907581 0.624736 0.057 Uiso 1 1 calc R U . . .
H16P H 0.109822 0.899452 0.557866 0.057 Uiso 1 1 calc R U . . .
C164 C 0.1534(4) 1.0499(4) 0.5644(2) 0.0483(10) Uani 1 1 d . . . . .
H16Q H 0.175746 1.072955 0.520651 0.058 Uiso 1 1 calc R U . . .
H16R H 0.203573 1.080662 0.589359 0.058 Uiso 1 1 calc R U . . .
C165 C 0.0393(4) 1.0936(4) 0.5752(2) 0.0576(13) Uani 1 1 d . . . . .
H16S H -0.010465 1.065128 0.549021 0.069 Uiso 1 1 calc R U . . .
H16T H 0.015805 1.068328 0.618592 0.069 Uiso 1 1 calc R U . . .
C166 C 0.0302(5) 1.2105(5) 0.5619(3) 0.0730(18) Uani 1 1 d . . . . .
H16G H -0.044951 1.233424 0.569788 0.088 Uiso 1 1 calc R U . . .
H16H H 0.077857 1.239382 0.588415 0.088 Uiso 1 1 calc R U . . .
H16I H 0.051563 1.236179 0.518780 0.088 Uiso 1 1 calc R U . . .
C167 C 0.8390(5) 0.2509(5) 0.3826(3) 0.0781(18) Uani 1 1 d . . . . .
H16J H 0.761896 0.271961 0.384179 0.094 Uiso 1 1 calc R U . . .
H16K H 0.877349 0.283731 0.411550 0.094 Uiso 1 1 calc R U . . .
H16L H 0.869522 0.274412 0.340873 0.094 Uiso 1 1 calc R U . . .
C168 C 0.8512(5) 0.1339(5) 0.3993(3) 0.0726(16) Uani 1 1 d . . . . .
H16U H 0.810177 0.101899 0.370404 0.087 Uiso 1 1 calc R U . . .
H16V H 0.817988 0.111198 0.440938 0.087 Uiso 1 1 calc R U . . .
C169 C 0.9671(4) 0.0906(4) 0.3986(2) 0.0550(12) Uani 1 1 d . . . . .
H16W H 0.999931 0.112435 0.356777 0.066 Uiso 1 1 calc R U . . .
H16X H 1.008329 0.123371 0.427020 0.066 Uiso 1 1 calc R U . . .
C170 C 0.9798(5) -0.0289(4) 0.4165(2) 0.0582(12) Uani 1 1 d . . . . .
H17D H 0.947877 -0.050061 0.458630 0.070 Uiso 1 1 calc R U . . .
H17E H 0.936492 -0.061169 0.388738 0.070 Uiso 1 1 calc R U . . .
C171 C 1.0925(5) -0.0755(5) 0.4151(3) 0.0655(14) Uani 1 1 d . . . . .
H17F H 1.136532 -0.044326 0.443035 0.079 Uiso 1 1 calc R U . . .
H17G H 1.124911 -0.055980 0.373042 0.079 Uiso 1 1 calc R U . . .
C172 C 1.0978(7) -0.1963(5) 0.4341(3) 0.093(2) Uani 1 1 d . . . . .
H17A H 1.173417 -0.221938 0.432293 0.111 Uiso 1 1 calc R U . . .
H17B H 1.067457 -0.216278 0.476159 0.111 Uiso 1 1 calc R U . . .
H17C H 1.055828 -0.227940 0.406112 0.111 Uiso 1 1 calc R U . . .
H1 H 0.139(4) 0.227(3) 0.7478(19) 0.027(10) Uiso 1 1 d . . . . .
H3 H 0.551(4) 0.392(3) 0.7700(19) 0.032(11) Uiso 1 1 d . . . . .
H6 H 0.798(4) 0.748(4) 0.185(2) 0.049(13) Uiso 1 1 d . . . . .
H7 H 0.408(3) 0.561(3) 0.2590(18) 0.026(10) Uiso 1 1 d . . . . .

loop_
_atom_site_aniso_label
_atom_site_aniso_U_11
_atom_site_aniso_U_22
_atom_site_aniso_U_33
_atom_site_aniso_U_23
_atom_site_aniso_U_13
_atom_site_aniso_U_12
O1 0.0166(10) 0.0367(12) 0.0173(11) -0.0073(9) -0.0006(8) -0.0006(9)
O2 0.0185(10) 0.0316(12) 0.0364(14) -0.0055(10) -0.0048(9) -0.0042(9)
O3 0.0173(10) 0.0451(14) 0.0231(12) -0.0093(10) -0.0001(9) -0.0047(9)
O4 0.0180(10) 0.0283(12) 0.0281(12) -0.0051(9) -0.0047(9) -0.0012(8)
O5 0.0196(11) 0.0569(16) 0.0185(12) -0.0070(11) 0.0005(9) -0.0069(10)
O6 0.0243(12) 0.0321(13) 0.0584(18) -0.0004(12) 0.0123(12) -0.0016(10)
O7 0.0195(11) 0.0518(15) 0.0198(12) -0.0029(10) 0.0002(9) 0.0003(10)
O8 0.0211(11) 0.0323(12) 0.0293(13) -0.0031(10) 0.0035(9) -0.0022(9)
N1 0.0171(12) 0.0297(14) 0.0188(13) -0.0060(10) -0.0017(10) -0.0035(10)
N2 0.0133(13) 0.0308(15) 0.0352(16) -0.0060(12) -0.0035(11) -0.0017(10)
N3 0.0168(12) 0.0274(13) 0.0199(13) -0.0050(10) -0.0013(10) -0.0023(10)
N4 0.0166(13) 0.0274(14) 0.0286(15) -0.0045(11) -0.0066(11) -0.0004(10)
N5 0.0198(12) 0.0352(15) 0.0187(13) -0.0034(11) 0.0023(10) -0.0041(11)
N6 0.0205(14) 0.0323(16) 0.0395(18) -0.0043(13) 0.0061(12) -0.0003(11)
N7 0.0198(13) 0.0311(14) 0.0218(14) -0.0031(11) -0.0016(10) -0.0035(10)
N8 0.0195(13) 0.0300(15) 0.0305(16) -0.0035(12) 0.0050(11) -0.0009(11)
C1 0.0159(13) 0.0220(14) 0.0217(16) -0.0059(11) 0.0010(11) -0.0006(11)
C2 0.0186(14) 0.0264(15) 0.0254(17) -0.0060(12) -0.0040(12) -0.0001(11)
C3 0.0225(15) 0.0302(16) 0.0201(16) -0.0054(12) 0.0014(12) 0.0008(12)
C4 0.0220(15) 0.0366(18) 0.0228(17) -0.0064(13) 0.0042(12) -0.0028(13)
C5 0.0183(14) 0.0345(17) 0.0245(17) -0.0074(13) 0.0006(12) -0.0028(12)
C6 0.0183(14) 0.0239(15) 0.0211(16) -0.0060(12) -0.0026(12) 0.0001(11)
C7 0.0176(14) 0.0251(15) 0.0192(15) -0.0031(12) -0.0011(11) -0.0007(11)
C8 0.0198(14) 0.0277(16) 0.0189(15) -0.0039(12) -0.0019(12) -0.0019(12)
C9 0.0236(15) 0.0271(16) 0.0188(16) -0.0028(12) -0.0019(12) -0.0005(12)
C10 0.0289(16) 0.0364(18) 0.0225(17) -0.0085(14) -0.0024(13) -0.0028(13)
C11 0.0368(18) 0.044(2) 0.0137(15) -0.0074(14) -0.0003(13) -0.0048(15)
C12 0.0313(18) 0.040(2) 0.0231(17) -0.0064(14) 0.0018(14) 0.0048(15)
C13 0.0240(15) 0.0329(17) 0.0223(17) -0.0045(13) 0.0018(13) 0.0006(13)
C14 0.0230(15) 0.0241(15) 0.0176(15) -0.0020(12) 0.0009(12) 0.0007(11)
C15 0.0177(14) 0.0281(16) 0.0201(15) -0.0039(12) -0.0004(11) -0.0006(11)
C16 0.0193(14) 0.0218(14) 0.0191(15) -0.0036(11) -0.0025(11) -0.0017(11)
C17 0.0196(14) 0.0316(17) 0.0204(16) -0.0072(13) 0.0008(12) -0.0039(12)
C18 0.0203(15) 0.0327(17) 0.0226(16) -0.0058(13) -0.0030(12) -0.0019(12)
C19 0.0226(15) 0.0339(18) 0.0223(16) -0.0039(13) -0.0008(12) -0.0045(13)
C20 0.0281(17) 0.0335(18) 0.0266(18) 0.0000(14) -0.0025(13) -0.0107(13)
C21 0.0218(15) 0.0380(19) 0.0267(18) -0.0046(14) -0.0014(13) -0.0067(13)
C22 0.0195(14) 0.0314(17) 0.0222(16) -0.0048(13) -0.0025(12) 0.0005(12)
C23 0.0168(14) 0.0329(17) 0.0221(16) -0.0074(13) -0.0007(11) -0.0021(12)
C24 0.0179(14) 0.0379(18) 0.0221(16) -0.0087(13) -0.0020(12) 0.0004(12)
C25 0.0190(14) 0.0369(18) 0.0145(15) -0.0071(13) 0.0004(11) 0.0031(12)
C26 0.0228(15) 0.0421(19) 0.0201(16) -0.0075(14) -0.0036(12) 0.0036(13)
C27 0.0309(17) 0.0369(19) 0.0266(18) -0.0038(14) -0.0058(14) 0.0084(14)
C28 0.0322(18) 0.0317(18) 0.0290(18) -0.0029(14) -0.0010(14) -0.0024(14)
C29 0.0242(15) 0.0365(18) 0.0224(16) -0.0063(13) -0.0010(12) -0.0018(13)
C30 0.0200(14) 0.0358(18) 0.0160(15) -0.0069(13) 0.0007(11) -0.0004(12)
C31 0.0178(14) 0.0345(17) 0.0176(15) -0.0090(13) -0.0008(11) -0.0018(12)
C32 0.0158(14) 0.0348(17) 0.0170(15) -0.0070(12) 0.0010(11) -0.0012(12)
C33 0.0222(15) 0.0402(19) 0.0224(17) -0.0043(14) 0.0006(12) 0.0009(13)
C34 0.048(2) 0.053(2) 0.0204(18) -0.0122(16) -0.0096(16) 0.0098(18)
C35 0.038(2) 0.050(2) 0.0270(19) -0.0005(16) -0.0021(15) -0.0034(17)
C36 0.0272(17) 0.067(3) 0.0188(17) -0.0101(16) -0.0049(13) 0.0007(16)
C37 0.0285(17) 0.0336(18) 0.0257(18) -0.0039(14) -0.0012(13) -0.0035(13)
C38 0.0307(18) 0.0342(19) 0.040(2) -0.0015(16) -0.0094(15) -0.0005(14)
C39 0.0377(19) 0.0352(19) 0.035(2) -0.0054(15) -0.0054(16) -0.0016(15)
C40 0.0345(19) 0.040(2) 0.035(2) 0.0006(16) -0.0038(15) -0.0007(15)
C41 0.0196(14) 0.0224(15) 0.0214(16) -0.0035(12) -0.0009(12) -0.0003(11)
C42 0.0223(15) 0.0249(15) 0.0243(17) -0.0032(12) 0.0014(12) -0.0011(12)
C43 0.0294(17) 0.0293(17) 0.0241(17) -0.0041(13) -0.0015(13) -0.0014(13)
C44 0.0337(18) 0.043(2) 0.0229(17) -0.0101(15) -0.0045(14) -0.0018(15)
C45 0.0236(16) 0.042(2) 0.0283(18) -0.0097(15) -0.0047(13) -0.0026(14)
C46 0.0196(14) 0.0288(16) 0.0216(16) -0.0042(12) 0.0018(12) -0.0017(12)
C47 0.0206(14) 0.0248(15) 0.0206(16) -0.0027(12) 0.0012(12) -0.0038(11)
C48 0.0197(14) 0.0268(16) 0.0302(18) -0.0038(13) 0.0029(12) -0.0015(12)
C49 0.0247(16) 0.0298(17) 0.0245(17) -0.0001(13) 0.0044(13) 0.0016(12)
C50 0.0276(17) 0.0363(19) 0.033(2) -0.0041(15) 0.0054(14) 0.0027(14)
C51 0.038(2) 0.054(2) 0.030(2) -0.0075(17) 0.0098(16) 0.0060(18)
C52 0.046(2) 0.069(3) 0.025(2) -0.0136(19) -0.0012(17) 0.008(2)
C53 0.0328(19) 0.062(3) 0.0255(19) -0.0085(17) -0.0022(15) 0.0082(17)
C54 0.0263(16) 0.0326(18) 0.0250(17) -0.0036(14) -0.0012(13) 0.0042(13)
C55 0.0217(15) 0.0357(18) 0.0216(17) -0.0053(13) -0.0026(12) 0.0035(13)
C56 0.0182(14) 0.0232(15) 0.0240(16) -0.0034(12) -0.0017(12) 0.0005(11)
C57 0.0199(14) 0.0280(16) 0.0207(15) -0.0059(12) -0.0009(12) -0.0017(12)
C58 0.0186(14) 0.0319(17) 0.0206(16) -0.0075(13) -0.0031(12) 0.0007(12)
C59 0.0223(15) 0.0315(17) 0.0213(16) -0.0046(13) 0.0017(12) -0.0026(12)
C60 0.0265(16) 0.0310(17) 0.0305(18) -0.0068(14) -0.0030(14) -0.0069(13)
C61 0.0214(15) 0.0343(17) 0.0214(16) -0.0048(13) -0.0010(12) -0.0072(13)
C62 0.0183(14) 0.0295(16) 0.0169(15) -0.0039(12) -0.0001(11) 0.0009(12)
C63 0.0168(14) 0.0306(16) 0.0192(15) -0.0060(12) 0.0003(11) -0.0012(12)
C64 0.0193(14) 0.0381(18) 0.0218(16) -0.0055(13) -0.0038(12) -0.0001(13)
C65 0.0197(15) 0.0340(18) 0.0236(17) -0.0035(13) -0.0017(12) 0.0007(12)
C66 0.0243(16) 0.040(2) 0.0282(18) -0.0005(15) -0.0020(14) 0.0018(14)
C67 0.0294(18) 0.039(2) 0.0301(19) 0.0051(15) -0.0015(14) 0.0069(15)
C68 0.0309(17) 0.0305(18) 0.0330(19) -0.0004(14) 0.0045(14) -0.0011(14)
C69 0.0225(15) 0.0320(17) 0.0270(17) -0.0046(13) 0.0028(13) -0.0008(13)
C70 0.0207(14) 0.0291(16) 0.0187(15) -0.0045(12) 0.0016(12) 0.0036(12)
C71 0.0157(13) 0.0314(16) 0.0193(15) -0.0042(12) -0.0019(11) -0.0018(11)
C72 0.0175(14) 0.0264(15) 0.0189(15) -0.0058(12) -0.0028(11) 0.0023(11)
C73 0.0278(16) 0.0405(19) 0.0217(17) -0.0055(14) -0.0031(13) -0.0001(14)
C74 0.0332(19) 0.055(2) 0.029(2) -0.0120(17) 0.0000(15) 0.0102(17)
C75 0.043(2) 0.048(2) 0.031(2) -0.0029(17) 0.0035(17) -0.0026(17)
C76 0.035(2) 0.058(2) 0.0279(19) -0.0130(17) 0.0013(15) 0.0001(17)
C77 0.0289(17) 0.0289(17) 0.037(2) -0.0057(15) -0.0024(15) 0.0028(13)
C78 0.039(2) 0.041(2) 0.082(4) -0.029(2) -0.016(2) 0.0087(18)
C79 0.062(3) 0.074(4) 0.054(3) 0.025(3) 0.010(2) 0.027(3)
C80 0.035(2) 0.0328(19) 0.060(3) -0.0106(18) -0.0154(18) 0.0073(15)
C81 0.0237(15) 0.0272(16) 0.0207(16) -0.0034(12) -0.0006(12) -0.0005(12)
C82 0.0233(15) 0.0312(16) 0.0178(15) -0.0011(12) 0.0013(12) 0.0021(12)
C83 0.0287(17) 0.0352(18) 0.0245(17) -0.0086(14) -0.0022(13) 0.0039(14)
C84 0.0259(16) 0.047(2) 0.0226(17) -0.0079(15) -0.0042(13) -0.0001(14)
C85 0.0215(16) 0.050(2) 0.0254(18) -0.0066(15) -0.0004(13) -0.0072(14)
C86 0.0237(15) 0.0354(18) 0.0174(16) -0.0031(13) -0.0008(12) -0.0018(13)
C87 0.0194(14) 0.0333(17) 0.0214(16) -0.0056(13) -0.0030(12) -0.0047(12)
C88 0.0205(15) 0.0421(19) 0.0213(17) -0.0036(14) 0.0027(12) -0.0051(13)
C89 0.0254(16) 0.0377(18) 0.0221(17) -0.0040(14) 0.0010(13) -0.0044(13)
C90 0.0285(18) 0.058(2) 0.0232(18) -0.0058(16) 0.0039(14) -0.0090(16)
C91 0.038(2) 0.064(3) 0.0217(18) -0.0063(17) 0.0035(15) -0.0114(18)
C92 0.0342(19) 0.061(3) 0.0218(18) -0.0063(17) -0.0060(15) -0.0083(17)
C93 0.0234(16) 0.047(2) 0.0248(18) -0.0046(15) 0.0013(13) -0.0041(14)
C94 0.0253(16) 0.0341(18) 0.0231(17) -0.0045(13) 0.0002(13) -0.0025(13)
C95 0.0208(15) 0.0281(16) 0.0217(16) -0.0039(12) 0.0011(12) -0.0025(12)
C96 0.0232(15) 0.0255(15) 0.0208(16) -0.0045(12) 0.0014(12) -0.0012(12)
C97 0.0251(16) 0.0350(19) 0.035(2) -0.0041(15) -0.0015(14) 0.0004(14)
C98 0.0254(17) 0.038(2) 0.043(2) -0.0057(16) 0.0020(15) -0.0001(14)
C99 0.031(2) 0.037(2) 0.058(3) -0.0032(18) 0.0013(18) 0.0035(16)
C100 0.039(2) 0.035(2) 0.065(3) 0.0016(19) 0.008(2) -0.0029(17)
C101 0.033(2) 0.036(2) 0.062(3) 0.0014(19) 0.0102(19) -0.0028(16)
C102 0.0261(17) 0.0355(19) 0.044(2) -0.0030(16) 0.0077(15) -0.0012(14)
C103 0.0234(16) 0.0317(17) 0.0265(17) -0.0034(13) 0.0040(13) -0.0025(13)
C104 0.0190(14) 0.0404(19) 0.0212(16) -0.0038(14) 0.0018(12) -0.0030(13)
C105 0.0213(15) 0.0372(18) 0.0136(15) -0.0059(12) 0.0001(11) 0.0006(13)
C106 0.0232(15) 0.0395(19) 0.0193(16) -0.0078(13) 0.0000(12) 0.0020(13)
C107 0.0302(17) 0.0372(19) 0.0269(18) -0.0075(14) 0.0016(13) 0.0091(14)
C108 0.0370(19) 0.0290(18) 0.039(2) -0.0055(15) 0.0053(16) -0.0020(14)
C109 0.0272(17) 0.0351(18) 0.0299(19) -0.0058(14) 0.0041(14) -0.0032(14)
C110 0.0232(15) 0.0360(18) 0.0167(15) -0.0067(13) -0.0008(12) -0.0009(13)
C111 0.0207(15) 0.0364(17) 0.0151(15) -0.0054(12) 0.0010(11) -0.0019(12)
C112 0.0175(14) 0.0364(18) 0.0210(16) -0.0026(13) 0.0009(12) 0.0004(12)
C113 0.0287(17) 0.050(2) 0.0192(17) -0.0054(15) -0.0037(13) 0.0059(15)
C114 0.050(2) 0.045(2) 0.0271(19) 0.0001(16) -0.0024(17) 0.0016(18)
C115 0.033(2) 0.098(4) 0.025(2) -0.009(2) -0.0034(16) 0.013(2)
C116 0.046(2) 0.049(2) 0.027(2) -0.0066(17) 0.0055(16) -0.0021(18)
C117 0.046(2) 0.040(2) 0.074(3) -0.005(2) 0.001(2) 0.0072(19)
C118 0.068(3) 0.041(3) 0.088(4) -0.012(2) 0.001(3) 0.017(2)
C119 0.041(2) 0.055(3) 0.074(3) -0.022(2) -0.017(2) 0.022(2)
C120 0.049(3) 0.060(3) 0.068(3) -0.017(2) 0.001(2) 0.007(2)
C121 0.0209(14) 0.0251(15) 0.0224(16) -0.0030(12) -0.0010(12) -0.0033(12)
C122 0.0226(15) 0.0280(16) 0.0226(16) -0.0006(12) 0.0021(12) -0.0030(12)
C123 0.0270(16) 0.0267(16) 0.0233(17) -0.0031(12) 0.0007(13) -0.0016(12)
C124 0.0266(16) 0.0371(19) 0.0230(17) -0.0022(14) 0.0038(13) -0.0027(13)
C125 0.0229(15) 0.0429(19) 0.0213(17) -0.0023(14) 0.0047(12) -0.0023(13)
C126 0.0223(15) 0.0331(17) 0.0239(17) -0.0032(13) -0.0019(12) -0.0005(13)
C127 0.0227(15) 0.0317(17) 0.0249(17) -0.0025(13) -0.0004(13) 0.0008(13)
C128 0.0229(15) 0.0368(19) 0.0323(19) -0.0038(14) -0.0028(13) -0.0050(13)
C129 0.0289(17) 0.0354(18) 0.0288(18) -0.0045(14) -0.0042(14) -0.0047(14)
C130 0.0339(19) 0.053(2) 0.040(2) -0.0076(18) -0.0105(16) -0.0100(17)
C131 0.050(2) 0.061(3) 0.029(2) -0.0123(18) -0.0126(17) -0.010(2)
C132 0.049(2) 0.049(2) 0.032(2) -0.0123(17) -0.0070(17) -0.0068(18)
C133 0.0386(19) 0.0364(19) 0.0273(19) -0.0070(15) -0.0018(15) -0.0016(15)
C134 0.0324(17) 0.0275(16) 0.0245(17) -0.0048(13) -0.0020(13) -0.0029(13)
C135 0.0229(15) 0.0274(16) 0.0252(17) -0.0028(13) 0.0010(12) -0.0022(12)
C136 0.0230(15) 0.0238(15) 0.0224(16) -0.0009(12) -0.0008(12) -0.0016(12)
C137 0.0226(15) 0.0319(17) 0.0210(16) -0.0061(13) -0.0024(12) -0.0018(12)
C138 0.0252(16) 0.0322(17) 0.0269(17) -0.0089(13) -0.0007(13) 0.0009(13)
C139 0.0327(18) 0.0333(18) 0.0275(18) -0.0097(14) -0.0015(14) -0.0009(14)
C140 0.0384(19) 0.0274(17) 0.0306(19) -0.0057(14) 0.0006(15) -0.0086(14)
C141 0.0261(16) 0.0374(19) 0.0246(17) -0.0062(14) 0.0025(13) -0.0069(13)
C142 0.0225(15) 0.0317(17) 0.0223(16) -0.0078(13) -0.0020(12) -0.0014(12)
C143 0.0216(15) 0.0307(17) 0.0210(16) -0.0053(13) -0.0013(12) -0.0020(12)
C144 0.0176(14) 0.0384(19) 0.0288(18) -0.0074(14) -0.0010(12) -0.0012(13)
C145 0.0226(16) 0.0362(19) 0.0277(18) -0.0037(14) -0.0022(13) 0.0029(13)
C146 0.0234(17) 0.040(2) 0.051(2) -0.0026(18) -0.0008(16) 0.0023(15)
C147 0.033(2) 0.037(2) 0.073(3) -0.005(2) -0.003(2) 0.0089(16)
C148 0.035(2) 0.0289(19) 0.069(3) 0.0013(18) -0.0054(19) -0.0005(15)
C149 0.0294(18) 0.0337(19) 0.041(2) 0.0000(15) -0.0009(15) -0.0026(14)
C150 0.0238(16) 0.0341(18) 0.0250(17) -0.0024(13) -0.0027(13) -0.0010(13)
C151 0.0200(15) 0.0340(17) 0.0179(15) -0.0036(13) -0.0014(12) -0.0020(12)
C152 0.0201(14) 0.0312(16) 0.0177(15) -0.0045(12) -0.0021(11) -0.0010(12)
C153 0.0299(17) 0.0390(19) 0.0200(16) 0.0008(14) -0.0017(13) -0.0033(14)
C154 0.0319(18) 0.052(2) 0.0219(18) 0.0029(15) -0.0016(14) -0.0082(16)
C155 0.045(2) 0.059(3) 0.030(2) 0.0069(18) 0.0012(17) 0.0146(19)
C156 0.044(2) 0.057(3) 0.029(2) 0.0014(18) -0.0083(17) -0.0182(19)
C157 0.039(2) 0.0326(19) 0.048(2) -0.0068(17) 0.0048(17) 0.0035(16)
C158 0.056(3) 0.048(3) 0.067(3) -0.009(2) -0.021(2) 0.017(2)
C159 0.043(2) 0.055(3) 0.071(3) -0.029(2) 0.004(2) 0.006(2)
C160 0.066(3) 0.039(3) 0.095(4) 0.005(3) 0.019(3) 0.015(2)
C161 0.048(3) 0.072(3) 0.043(3) -0.009(2) -0.007(2) -0.005(2)
C162 0.044(2) 0.074(3) 0.040(2) -0.005(2) -0.0031(19) -0.010(2)
C163 0.048(2) 0.064(3) 0.029(2) -0.0053(19) 0.0059(17) -0.010(2)
C164 0.046(2) 0.065(3) 0.038(2) -0.019(2) 0.0032(18) -0.017(2)
C165 0.054(3) 0.072(3) 0.051(3) -0.023(2) 0.018(2) -0.013(2)
C166 0.079(4) 0.080(4) 0.069(4) -0.042(3) 0.038(3) -0.029(3)
C167 0.063(3) 0.064(4) 0.104(5) -0.009(3) 0.004(3) 0.010(3)
C168 0.053(3) 0.073(4) 0.091(5) -0.015(3) 0.009(3) -0.004(3)
C169 0.052(3) 0.064(3) 0.048(3) -0.008(2) 0.001(2) -0.007(2)
C170 0.067(3) 0.060(3) 0.048(3) -0.011(2) 0.000(2) -0.003(2)
C171 0.074(4) 0.077(4) 0.049(3) -0.019(3) -0.019(3) 0.004(3)
C172 0.144(7) 0.073(4) 0.067(4) -0.026(3) -0.049(4) 0.045(4)

loop_
_atom_type_symbol
_atom_type_description
_atom_type_scat_dispersion_real
_atom_type_scat_dispersion_imag
_atom_type_scat_source
C C 0.0181 0.0091
;
International Tables for Crystallography
(Vol. C, Tables 4.2.6.8 and 6.1.1.4)
;
H H 0.0000 0.0000
;
International Tables for Crystallography
(Vol. C, Table 6.1.1.4)
;
N N 0.0311 0.0180
;
International Tables for Crystallography
(Vol. C, Tables 4.2.6.8 and 6.1.1.4)
;
O O 0.0492 0.0322
;
International Tables for Crystallography
(Vol. C, Tables 4.2.6.8 and 6.1.1.4)
;

loop_
_geom_angle_atom_site_label_1
_geom_angle_atom_site_label_2
_geom_angle_atom_site_label_3
_geom_angle
_geom_angle_site_symmetry_1
_geom_angle_site_symmetry_3
_geom_angle_publ_flag
C7 O1 C6 116.6(2) . . ?
C23 O2 C22 118.8(2) . . ?
C47 O3 C46 118.8(2) . . ?
C63 O4 C62 117.9(2) . . ?
C87 O5 C86 118.0(2) . . ?
C103 O6 C102 119.1(3) . . ?
C127 O7 C126 116.3(3) . . ?
C143 O8 C142 118.9(2) . . ?
C1 N1 C16 118.7(2) . . ?
C1 N1 C31 120.6(3) . . ?
C16 N1 C31 118.8(2) . . ?
C32 N2 C17 121.2(3) . . ?
C32 N2 H1 123(3) . . ?
C17 N2 H1 116(3) . . ?
C41 N3 C56 120.2(3) . . ?
C41 N3 C71 122.8(3) . . ?
C56 N3 C71 117.0(3) . . ?
C72 N4 C57 119.7(3) . . ?
C72 N4 H3 119(3) . . ?
C57 N4 H3 118(3) . . ?
C96 N5 C81 119.2(3) . . ?
C96 N5 C111 119.9(3) . . ?
C81 N5 C111 120.9(3) . . ?
C112 N6 C97 121.7(3) . . ?
C112 N6 H6 123(3) . . ?
C97 N6 H6 116(3) . . ?
C121 N7 C136 118.4(3) . . ?
C121 N7 C151 121.8(3) . . ?
C136 N7 C151 118.1(3) . . ?
C152 N8 C137 121.1(3) . . ?
C152 N8 H7 123(3) . . ?
C137 N8 H7 116(3) . . ?
C2 C1 C6 118.3(3) . . ?
C2 C1 N1 122.9(3) . . ?
C6 C1 N1 118.8(3) . . ?
C1 C2 C3 122.2(3) . . ?
C1 C2 H2 118.9 . . ?
C3 C2 H2 118.9 . . ?
C2 C3 C4 117.3(3) . . ?
C2 C3 C33 122.0(3) . . ?
C4 C3 C33 120.6(3) . . ?
C5 C4 C3 121.4(3) . . ?
C5 C4 H4 119.3 . . ?
C3 C4 H4 119.3 . . ?
C6 C5 C4 120.3(3) . . ?
C6 C5 H5 119.9 . . ?
C4 C5 H5 119.9 . . ?
C5 C6 O1 118.6(3) . . ?
C5 C6 C1 120.5(3) . . ?
O1 C6 C1 120.9(3) . . ?
C8 C7 O1 118.1(3) . . ?
C8 C7 C16 121.6(3) . . ?
O1 C7 C16 120.2(3) . . ?
C7 C8 C9 120.2(3) . . ?
C7 C8 H8 119.9 . . ?
C9 C8 H8 119.9 . . ?
C8 C9 C10 122.2(3) . . ?
C8 C9 C14 119.0(3) . . ?
C10 C9 C14 118.8(3) . . ?
C11 C10 C9 120.9(3) . . ?
C11 C10 H10 119.6 . . ?
C9 C10 H10 119.6 . . ?
C10 C11 C12 120.5(3) . . ?
C10 C11 H11 119.8 . . ?
C12 C11 H11 119.8 . . ?
C13 C12 C11 119.9(3) . . ?
C13 C12 H12 120.1 . . ?
C11 C12 H12 120.1 . . ?
C12 C13 C14 120.9(3) . . ?
C12 C13 H13 119.5 . . ?
C14 C13 H13 119.5 . . ?
C13 C14 C15 121.9(3) . . ?
C13 C14 C9 119.0(3) . . ?
C15 C14 C9 119.1(3) . . ?
C16 C15 C14 121.6(3) . . ?
C16 C15 H15 119.2 . . ?
C14 C15 H15 119.2 . . ?
C15 C16 N1 123.4(3) . . ?
C15 C16 C7 118.4(3) . . ?
N1 C16 C7 118.2(3) . . ?
N2 C17 C22 118.8(3) . . ?
N2 C17 C18 122.1(3) . . ?
C22 C17 C18 119.1(3) . . ?
C17 C18 C19 121.5(3) . . ?
C17 C18 H18 119.2 . . ?
C19 C18 H18 119.2 . . ?
C20 C19 C18 117.4(3) . . ?
C20 C19 C37 120.6(3) . . ?
C18 C19 C37 122.0(3) . . ?
C21 C20 C19 122.0(3) . . ?
C21 C20 H20 119.0 . . ?
C19 C20 H20 119.0 . . ?
C20 C21 C22 119.7(3) . . ?
C20 C21 H21 120.1 . . ?
C22 C21 H21 120.1 . . ?
C21 C22 O2 118.2(3) . . ?
C21 C22 C17 120.3(3) . . ?
O2 C22 C17 121.5(3) . . ?
C24 C23 O2 118.6(3) . . ?
C24 C23 C32 120.9(3) . . ?
O2 C23 C32 120.6(3) . . ?
C23 C24 C25 121.0(3) . . ?
C23 C24 H24 119.5 . . ?
C25 C24 H24 119.5 . . ?
C24 C25 C30 119.5(3) . . ?
C24 C25 C26 122.0(3) . . ?
C30 C25 C26 118.5(3) . . ?
C27 C26 C25 121.0(3) . . ?
C27 C26 H26 119.5 . . ?
C25 C26 H26 119.5 . . ?
C26 C27 C28 120.4(3) . . ?
C26 C27 H27 119.8 . . ?
C28 C27 H27 119.8 . . ?
C29 C28 C27 119.9(3) . . ?
C29 C28 H28 120.1 . . ?
C27 C28 H28 120.1 . . ?
C28 C29 C30 121.1(3) . . ?
C28 C29 H29 119.4 . . ?
C30 C29 H29 119.4 . . ?
C29 C30 C25 119.0(3) . . ?
C29 C30 C31 123.1(3) . . ?
C25 C30 C31 117.9(3) . . ?
C32 C31 C30 122.0(3) . . ?
C32 C31 N1 117.2(3) . . ?
C30 C31 N1 120.7(3) . . ?
N2 C32 C31 122.5(3) . . ?
N2 C32 C23 118.8(3) . . ?
C31 C32 C23 118.7(3) . . ?
C3 C33 C36 112.0(3) . . ?
C3 C33 C35 110.9(3) . . ?
C36 C33 C35 106.9(3) . . ?
C3 C33 C34 107.9(3) . . ?
C36 C33 C34 109.4(3) . . ?
C35 C33 C34 109.8(3) . . ?
C33 C34 H34A 109.5 . . ?
C33 C34 H34B 109.5 . . ?
H34A C34 H34B 109.5 . . ?
C33 C34 H34C 109.5 . . ?
H34A C34 H34C 109.5 . . ?
H34B C34 H34C 109.5 . . ?
C33 C35 H35A 109.5 . . ?
C33 C35 H35B 109.5 . . ?
H35A C35 H35B 109.5 . . ?
C33 C35 H35C 109.5 . . ?
H35A C35 H35C 109.5 . . ?
H35B C35 H35C 109.5 . . ?
C33 C36 H36A 109.5 . . ?
C33 C36 H36B 109.5 . . ?
H36A C36 H36B 109.5 . . ?
C33 C36 H36C 109.5 . . ?
H36A C36 H36C 109.5 . . ?
H36B C36 H36C 109.5 . . ?
C38 C37 C19 111.6(3) . . ?
C38 C37 C39 109.1(3) . . ?
C19 C37 C39 109.9(3) . . ?
C38 C37 C40 107.9(3) . . ?
C19 C37 C40 109.7(3) . . ?
C39 C37 C40 108.6(3) . . ?
C37 C38 H38A 109.5 . . ?
C37 C38 H38B 109.5 . . ?
H38A C38 H38B 109.5 . . ?
C37 C38 H38C 109.5 . . ?
H38A C38 H38C 109.5 . . ?
H38B C38 H38C 109.5 . . ?
C37 C39 H39A 109.5 . . ?
C37 C39 H39B 109.5 . . ?
H39A C39 H39B 109.5 . . ?
C37 C39 H39C 109.5 . . ?
H39A C39 H39C 109.5 . . ?
H39B C39 H39C 109.5 . . ?
C37 C40 H40A 109.5 . . ?
C37 C40 H40B 109.5 . . ?
H40A C40 H40B 109.5 . . ?
C37 C40 H40C 109.5 . . ?
H40A C40 H40C 109.5 . . ?
H40B C40 H40C 109.5 . . ?
C42 C41 C46 117.5(3) . . ?
C42 C41 N3 124.0(3) . . ?
C46 C41 N3 118.6(3) . . ?
C41 C42 C43 122.1(3) . . ?
C41 C42 H42 119.0 . . ?
C43 C42 H42 119.0 . . ?
C44 C43 C42 117.9(3) . . ?
C44 C43 C73 120.6(3) . . ?
C42 C43 C73 121.5(3) . . ?
C43 C44 C45 121.1(3) . . ?
C43 C44 H44 119.5 . . ?
C45 C44 H44 119.5 . . ?
C46 C45 C44 120.1(3) . . ?
C46 C45 H45 119.9 . . ?
C44 C45 H45 119.9 . . ?
C45 C46 O3 116.3(3) . . ?
C45 C46 C41 121.4(3) . . ?
O3 C46 C41 122.3(3) . . ?
C48 C47 O3 117.1(3) . . ?
C48 C47 C56 121.6(3) . . ?
O3 C47 C56 121.3(3) . . ?
C47 C48 C49 120.8(3) . . ?
C47 C48 H48 119.6 . . ?
C49 C48 H48 119.6 . . ?
C50 C49 C48 123.0(3) . . ?
C50 C49 C54 118.9(3) . . ?
C48 C49 C54 118.1(3) . . ?
C51 C50 C49 120.9(3) . . ?
C51 C50 H50 119.5 . . ?
C49 C50 H50 119.5 . . ?
C50 C51 C52 120.6(3) . . ?
C50 C51 H51 119.7 . . ?
C52 C51 H51 119.7 . . ?
C53 C52 C51 119.8(4) . . ?
C53 C52 H52 120.1 . . ?
C51 C52 H52 120.1 . . ?
C52 C53 C54 121.5(4) . . ?
C52 C53 H53 119.3 . . ?
C54 C53 H53 119.3 . . ?
C53 C54 C55 122.3(3) . . ?
C53 C54 C49 118.3(3) . . ?
C55 C54 C49 119.4(3) . . ?
C56 C55 C54 121.7(3) . . ?
C56 C55 H55 119.1 . . ?
C54 C55 H55 119.1 . . ?
C55 C56 N3 123.0(3) . . ?
C55 C56 C47 118.3(3) . . ?
N3 C56 C47 118.7(3) . . ?
C62 C57 N4 119.9(3) . . ?
C62 C57 C58 119.1(3) . . ?
N4 C57 C58 121.0(3) . . ?
C59 C58 C57 121.6(3) . . ?
C59 C58 H58 119.2 . . ?
C57 C58 H58 119.2 . . ?
C58 C59 C60 118.0(3) . . ?
C58 C59 C77 120.8(3) . . ?
C60 C59 C77 121.1(3) . . ?
C61 C60 C59 120.7(3) . . ?
C61 C60 H60 119.6 . . ?
C59 C60 H60 119.6 . . ?
C62 C61 C60 120.0(3) . . ?
C62 C61 H61 120.0 . . ?
C60 C61 H61 120.0 . . ?
C61 C62 C57 120.6(3) . . ?
C61 C62 O4 118.3(3) . . ?
C57 C62 O4 121.2(3) . . ?
C64 C63 O4 118.3(3) . . ?
C64 C63 C72 121.0(3) . . ?
O4 C63 C72 120.7(3) . . ?
C63 C64 C65 120.9(3) . . ?
C63 C64 H64 119.5 . . ?
C65 C64 H64 119.5 . . ?
C66 C65 C64 122.6(3) . . ?
C66 C65 C70 118.4(3) . . ?
C64 C65 C70 119.1(3) . . ?
C67 C66 C65 121.0(3) . . ?
C67 C66 H66 119.5 . . ?
C65 C66 H66 119.5 . . ?
C66 C67 C68 120.6(3) . . ?
C66 C67 H67 119.7 . . ?
C68 C67 H67 119.7 . . ?
C69 C68 C67 120.1(3) . . ?
C69 C68 H68 119.9 . . ?
C67 C68 H68 119.9 . . ?
C68 C69 C70 120.7(3) . . ?
C68 C69 H69 119.7 . . ?
C70 C69 H69 119.7 . . ?
C69 C70 C71 122.4(3) . . ?
C69 C70 C65 119.2(3) . . ?
C71 C70 C65 118.4(3) . . ?
C72 C71 C70 121.5(3) . . ?
C72 C71 N3 117.6(3) . . ?
C70 C71 N3 120.4(3) . . ?
C71 C72 N4 122.1(3) . . ?
C71 C72 C63 119.1(3) . . ?
N4 C72 C63 118.8(3) . . ?
C74 C73 C75 109.0(3) . . ?
C74 C73 C43 111.9(3) . . ?
C75 C73 C43 108.1(3) . . ?
C74 C73 C76 107.9(3) . . ?
C75 C73 C76 108.2(3) . . ?
C43 C73 C76 111.6(3) . . ?
C73 C74 H74A 109.5 . . ?
C73 C74 H74B 109.5 . . ?
H74A C74 H74B 109.5 . . ?
C73 C74 H74C 109.5 . . ?
H74A C74 H74C 109.5 . . ?
H74B C74 H74C 109.5 . . ?
C73 C75 H75A 109.5 . . ?
C73 C75 H75B 109.5 . . ?
H75A C75 H75B 109.5 . . ?
C73 C75 H75C 109.5 . . ?
H75A C75 H75C 109.5 . . ?
H75B C75 H75C 109.5 . . ?
C73 C76 H76A 109.5 . . ?
C73 C76 H76B 109.5 . . ?
H76A C76 H76B 109.5 . . ?
C73 C76 H76C 109.5 . . ?
H76A C76 H76C 109.5 . . ?
H76B C76 H76C 109.5 . . ?
C78 C77 C80 109.1(3) . . ?
C78 C77 C59 111.1(3) . . ?
C80 C77 C59 112.1(3) . . ?
C78 C77 C79 109.7(4) . . ?
C80 C77 C79 107.1(4) . . ?
C59 C77 C79 107.6(3) . . ?
C77 C78 H78A 109.5 . . ?
C77 C78 H78B 109.5 . . ?
H78A C78 H78B 109.5 . . ?
C77 C78 H78C 109.5 . . ?
H78A C78 H78C 109.5 . . ?
H78B C78 H78C 109.5 . . ?
C77 C79 H79A 109.5 . . ?
C77 C79 H79B 109.5 . . ?
H79A C79 H79B 109.5 . . ?
C77 C79 H79C 109.5 . . ?
H79A C79 H79C 109.5 . . ?
H79B C79 H79C 109.5 . . ?
C77 C80 H80A 109.5 . . ?
C77 C80 H80B 109.5 . . ?
H80A C80 H80B 109.5 . . ?
C77 C80 H80C 109.5 . . ?
H80A C80 H80C 109.5 . . ?
H80B C80 H80C 109.5 . . ?
C82 C81 C86 118.1(3) . . ?
C82 C81 N5 122.3(3) . . ?
C86 C81 N5 119.6(3) . . ?
C81 C82 C83 122.5(3) . . ?
C81 C82 H82 118.8 . . ?
C83 C82 H82 118.8 . . ?
C84 C83 C82 117.3(3) . . ?
C84 C83 C113 122.8(3) . . ?
C82 C83 C113 119.9(3) . . ?
C85 C84 C83 121.2(3) . . ?
C85 C84 H84 119.4 . . ?
C83 C84 H84 119.4 . . ?
C84 C85 C86 120.2(3) . . ?
C84 C85 H85 119.9 . . ?
C86 C85 H85 119.9 . . ?
C85 C86 C81 120.7(3) . . ?
C85 C86 O5 116.8(3) . . ?
C81 C86 O5 122.5(3) . . ?
C88 C87 O5 117.0(3) . . ?
C88 C87 C96 121.6(3) . . ?
O5 C87 C96 121.4(3) . . ?
C87 C88 C89 120.8(3) . . ?
C87 C88 H88 119.6 . . ?
C89 C88 H88 119.6 . . ?
C90 C89 C94 119.4(3) . . ?
C90 C89 C88 122.3(3) . . ?
C94 C89 C88 118.2(3) . . ?
C91 C90 C89 120.7(3) . . ?
C91 C90 H90 119.7 . . ?
C89 C90 H90 119.7 . . ?
C90 C91 C92 120.5(4) . . ?
C90 C91 H91 119.8 . . ?
C92 C91 H91 119.8 . . ?
C93 C92 C91 120.0(3) . . ?
C93 C92 H92 120.0 . . ?
C91 C92 H92 120.0 . . ?
C92 C93 C94 120.9(3) . . ?
C92 C93 H93 119.5 . . ?
C94 C93 H93 119.5 . . ?
C95 C94 C93 122.1(3) . . ?
C95 C94 C89 119.4(3) . . ?
C93 C94 C89 118.5(3) . . ?
C96 C95 C94 121.7(3) . . ?
C96 C95 H95 119.1 . . ?
C94 C95 H95 119.1 . . ?
C95 C96 N5 122.5(3) . . ?
C95 C96 C87 118.2(3) . . ?
N5 C96 C87 119.3(3) . . ?
C98 C97 N6 122.3(3) . . ?
C98 C97 C102 118.8(3) . . ?
N6 C97 C102 118.8(3) . . ?
C97 C98 C99 122.5(3) . . ?
C97 C98 H98 118.8 . . ?
C99 C98 H98 118.8 . . ?
C100 C99 C98 117.1(4) . . ?
C100 C99 C117 122.9(4) . . ?
C98 C99 C117 119.7(4) . . ?
C101 C100 C99 121.5(4) . . ?
C101 C100 H100 119.3 . . ?
C99 C100 H100 119.3 . . ?
C102 C101 C100 120.3(4) . . ?
C102 C101 H101 119.9 . . ?
C100 C101 H101 119.9 . . ?
C101 C102 O6 119.1(3) . . ?
C101 C102 C97 119.7(3) . . ?
O6 C102 C97 121.1(3) . . ?
C104 C103 O6 118.8(3) . . ?
C104 C103 C112 120.4(3) . . ?
O6 C103 C112 120.9(3) . . ?
C103 C104 C105 121.5(3) . . ?
C103 C104 H104 119.3 . . ?
C105 C104 H104 119.3 . . ?
C106 C105 C104 122.4(3) . . ?
C106 C105 C110 118.7(3) . . ?
C104 C105 C110 118.9(3) . . ?
C107 C106 C105 121.4(3) . . ?
C107 C106 H106 119.3 . . ?
C105 C106 H106 119.3 . . ?
C106 C107 C108 119.7(3) . . ?
C106 C107 H107 120.2 . . ?
C108 C107 H107 120.2 . . ?
C109 C108 C107 120.6(3) . . ?
C109 C108 H108 119.7 . . ?
C107 C108 H108 119.7 . . ?
C108 C109 C110 120.9(3) . . ?
C108 C109 H109 119.6 . . ?
C110 C109 H109 119.6 . . ?
C109 C110 C111 122.9(3) . . ?
C109 C110 C105 118.8(3) . . ?
C111 C110 C105 118.2(3) . . ?
C112 C111 C110 121.9(3) . . ?
C112 C111 N5 118.0(3) . . ?
C110 C111 N5 120.1(3) . . ?
N6 C112 C111 123.1(3) . . ?
N6 C112 C103 118.0(3) . . ?
C111 C112 C103 118.9(3) . . ?
C116 C113 C115 110.4(4) . . ?
C116 C113 C83 109.4(3) . . ?
C115 C113 C83 111.9(3) . . ?
C116 C113 C114 108.5(3) . . ?
C115 C113 C114 106.2(4) . . ?
C83 C113 C114 110.4(3) . . ?
C113 C114 H11A 109.5 . . ?
C113 C114 H11B 109.5 . . ?
H11A C114 H11B 109.5 . . ?
C113 C114 H11C 109.5 . . ?
H11A C114 H11C 109.5 . . ?
H11B C114 H11C 109.5 . . ?
C113 C115 H11D 109.5 . . ?
C113 C115 H11E 109.5 . . ?
H11D C115 H11E 109.5 . . ?
C113 C115 H11F 109.5 . . ?
H11D C115 H11F 109.5 . . ?
H11E C115 H11F 109.5 . . ?
C113 C116 H11G 109.5 . . ?
C113 C116 H11H 109.5 . . ?
H11G C116 H11H 109.5 . . ?
C113 C116 H11I 109.5 . . ?
H11G C116 H11I 109.5 . . ?
H11H C116 H11I 109.5 . . ?
C118 C117 C99 113.0(4) . . ?
C118 C117 C119 112.1(4) . . ?
C99 C117 C119 109.9(4) . . ?
C118 C117 C120 106.0(4) . . ?
C99 C117 C120 109.7(4) . . ?
C119 C117 C120 105.7(4) . . ?
C117 C118 H11J 109.5 . . ?
C117 C118 H11K 109.5 . . ?
H11J C118 H11K 109.5 . . ?
C117 C118 H11L 109.5 . . ?
H11J C118 H11L 109.5 . . ?
H11K C118 H11L 109.5 . . ?
C117 C119 H11M 109.5 . . ?
C117 C119 H11N 109.5 . . ?
H11M C119 H11N 109.5 . . ?
C117 C119 H11O 109.5 . . ?
H11M C119 H11O 109.5 . . ?
H11N C119 H11O 109.5 . . ?
C117 C120 H12A 109.5 . . ?
C117 C120 H12B 109.5 . . ?
H12A C120 H12B 109.5 . . ?
C117 C120 H12C 109.5 . . ?
H12A C120 H12C 109.5 . . ?
H12B C120 H12C 109.5 . . ?
C122 C121 C126 117.7(3) . . ?
C122 C121 N7 124.7(3) . . ?
C126 C121 N7 117.7(3) . . ?
C121 C122 C123 121.9(3) . . ?
C121 C122 H122 119.0 . . ?
C123 C122 H122 119.0 . . ?
C124 C123 C122 118.1(3) . . ?
C124 C123 C153 121.1(3) . . ?
C122 C123 C153 120.8(3) . . ?
C125 C124 C123 120.9(3) . . ?
C125 C124 H124 119.6 . . ?
C123 C124 H124 119.6 . . ?
C124 C125 C126 120.2(3) . . ?
C124 C125 H125 119.9 . . ?
C126 C125 H125 119.9 . . ?
C125 C126 O7 118.4(3) . . ?
C125 C126 C121 121.2(3) . . ?
O7 C126 C121 120.3(3) . . ?
C128 C127 O7 118.4(3) . . ?
C128 C127 C136 122.4(3) . . ?
O7 C127 C136 119.0(3) . . ?
C127 C128 C129 120.1(3) . . ?
C127 C128 H128 119.9 . . ?
C129 C128 H128 119.9 . . ?
C128 C129 C134 118.8(3) . . ?
C128 C129 C130 122.3(3) . . ?
C134 C129 C130 118.8(3) . . ?
C131 C130 C129 120.4(4) . . ?
C131 C130 H130 119.8 . . ?
C129 C130 H130 119.8 . . ?
C130 C131 C132 120.6(4) . . ?
C130 C131 H131 119.7 . . ?
C132 C131 H131 119.7 . . ?
C133 C132 C131 120.3(4) . . ?
C133 C132 H132 119.9 . . ?
C131 C132 H132 119.9 . . ?
C132 C133 C134 120.9(4) . . ?
C132 C133 H133 119.5 . . ?
C134 C133 H133 119.5 . . ?
C133 C134 C129 119.0(3) . . ?
C133 C134 C135 121.8(3) . . ?
C129 C134 C135 119.2(3) . . ?
C136 C135 C134 121.5(3) . . ?
C136 C135 H135 119.2 . . ?
C134 C135 H135 119.2 . . ?
C135 C136 N7 124.2(3) . . ?
C135 C136 C127 117.9(3) . . ?
N7 C136 C127 117.9(3) . . ?
C138 C137 C142 118.7(3) . . ?
C138 C137 N8 122.1(3) . . ?
C142 C137 N8 119.1(3) . . ?
C137 C138 C139 121.8(3) . . ?
C137 C138 H138 119.1 . . ?
C139 C138 H138 119.1 . . ?
C140 C139 C138 118.1(3) . . ?
C140 C139 C157 122.5(3) . . ?
C138 C139 C157 119.4(3) . . ?
C139 C140 C141 120.8(3) . . ?
C139 C140 H140 119.6 . . ?
C141 C140 H140 119.6 . . ?
C142 C141 C140 120.0(3) . . ?
C142 C141 H141 120.0 . . ?
C140 C141 H141 120.0 . . ?
C141 C142 O8 118.0(3) . . ?
C141 C142 C137 120.6(3) . . ?
O8 C142 C137 121.3(3) . . ?
C144 C143 O8 118.0(3) . . ?
C144 C143 C152 120.7(3) . . ?
O8 C143 C152 121.4(3) . . ?
C143 C144 C145 121.2(3) . . ?
C143 C144 H144 119.4 . . ?
C145 C144 H144 119.4 . . ?
C146 C145 C144 121.6(3) . . ?
C146 C145 C150 119.2(3) . . ?
C144 C145 C150 119.2(3) . . ?
C147 C146 C145 121.3(3) . . ?
C147 C146 H146 119.4 . . ?
C145 C146 H146 119.4 . . ?
C146 C147 C148 120.3(4) . . ?
C146 C147 H147 119.9 . . ?
C148 C147 H147 119.9 . . ?
C149 C148 C147 120.2(4) . . ?
C149 C148 H148 119.9 . . ?
C147 C148 H148 119.9 . . ?
C148 C149 C150 120.7(3) . . ?
C148 C149 H149 119.7 . . ?
C150 C149 H149 119.7 . . ?
C149 C150 C151 123.2(3) . . ?
C149 C150 C145 118.3(3) . . ?
C151 C150 C145 118.4(3) . . ?
C152 C151 C150 121.7(3) . . ?
C152 C151 N7 116.6(3) . . ?
C150 C151 N7 121.4(3) . . ?
N8 C152 C151 123.0(3) . . ?
N8 C152 C143 118.2(3) . . ?
C151 C152 C143 118.8(3) . . ?
C155 C153 C123 109.3(3) . . ?
C155 C153 C154 108.0(3) . . ?
C123 C153 C154 111.8(3) . . ?
C155 C153 C156 109.7(3) . . ?
C123 C153 C156 108.4(3) . . ?
C154 C153 C156 109.6(3) . . ?
C153 C154 H15A 109.5 . . ?
C153 C154 H15B 109.5 . . ?
H15A C154 H15B 109.5 . . ?
C153 C154 H15C 109.5 . . ?
H15A C154 H15C 109.5 . . ?
H15B C154 H15C 109.5 . . ?
C153 C155 H15D 109.5 . . ?
C153 C155 H15E 109.5 . . ?
H15D C155 H15E 109.5 . . ?
C153 C155 H15F 109.5 . . ?
H15D C155 H15F 109.5 . . ?
H15E C155 H15F 109.5 . . ?
C153 C156 H15G 109.5 . . ?
C153 C156 H15H 109.5 . . ?
H15G C156 H15H 109.5 . . ?
C153 C156 H15I 109.5 . . ?
H15G C156 H15I 109.5 . . ?
H15H C156 H15I 109.5 . . ?
C160 C157 C158 110.3(4) . . ?
C160 C157 C159 108.3(4) . . ?
C158 C157 C159 108.6(4) . . ?
C160 C157 C139 111.5(3) . . ?
C158 C157 C139 109.9(3) . . ?
C159 C157 C139 108.2(4) . . ?
C157 C158 H15J 109.5 . . ?
C157 C158 H15K 109.5 . . ?
H15J C158 H15K 109.5 . . ?
C157 C158 H15L 109.5 . . ?
H15J C158 H15L 109.5 . . ?
H15K C158 H15L 109.5 . . ?
C157 C159 H15M 109.5 . . ?
C157 C159 H15N 109.5 . . ?
H15M C159 H15N 109.5 . . ?
C157 C159 H15O 109.5 . . ?
H15M C159 H15O 109.5 . . ?
H15N C159 H15O 109.5 . . ?
C157 C160 H16A 109.5 . . ?
C157 C160 H16B 109.5 . . ?
H16A C160 H16B 109.5 . . ?
C157 C160 H16C 109.5 . . ?
H16A C160 H16C 109.5 . . ?
H16B C160 H16C 109.5 . . ?
C162 C161 H16D 109.5 . . ?
C162 C161 H16E 109.5 . . ?
H16D C161 H16E 109.5 . . ?
C162 C161 H16F 109.5 . . ?
H16D C161 H16F 109.5 . . ?
H16E C161 H16F 109.5 . . ?
C163 C162 C161 112.9(4) . . ?
C163 C162 H16M 109.0 . . ?
C161 C162 H16M 109.0 . . ?
C163 C162 H16N 109.0 . . ?
C161 C162 H16N 109.0 . . ?
H16M C162 H16N 107.8 . . ?
C162 C163 C164 115.2(4) . . ?
C162 C163 H16O 108.5 . . ?
C164 C163 H16O 108.5 . . ?
C162 C163 H16P 108.5 . . ?
C164 C163 H16P 108.5 . . ?
H16O C163 H16P 107.5 . . ?
C163 C164 C165 113.9(4) . . ?
C163 C164 H16Q 108.8 . . ?
C165 C164 H16Q 108.8 . . ?
C163 C164 H16R 108.8 . . ?
C165 C164 H16R 108.8 . . ?
H16Q C164 H16R 107.7 . . ?
C166 C165 C164 113.6(4) . . ?
C166 C165 H16S 108.9 . . ?
C164 C165 H16S 108.9 . . ?
C166 C165 H16T 108.9 . . ?
C164 C165 H16T 108.9 . . ?
H16S C165 H16T 107.7 . . ?
C165 C166 H16G 109.5 . . ?
C165 C166 H16H 109.5 . . ?
H16G C166 H16H 109.5 . . ?
C165 C166 H16I 109.5 . . ?
H16G C166 H16I 109.5 . . ?
H16H C166 H16I 109.5 . . ?
C168 C167 H16J 109.5 . . ?
C168 C167 H16K 109.5 . . ?
H16J C167 H16K 109.5 . . ?
C168 C167 H16L 109.5 . . ?
H16J C167 H16L 109.5 . . ?
H16K C167 H16L 109.5 . . ?
C167 C168 C169 114.9(5) . . ?
C167 C168 H16U 108.5 . . ?
C169 C168 H16U 108.5 . . ?
C167 C168 H16V 108.5 . . ?
C169 C168 H16V 108.5 . . ?
H16U C168 H16V 107.5 . . ?
C170 C169 C168 115.0(5) . . ?
C170 C169 H16W 108.5 . . ?
C168 C169 H16W 108.5 . . ?
C170 C169 H16X 108.5 . . ?
C168 C169 H16X 108.5 . . ?
H16W C169 H16X 107.5 . . ?
C171 C170 C169 116.9(5) . . ?
C171 C170 H17D 108.1 . . ?
C169 C170 H17D 108.1 . . ?
C171 C170 H17E 108.1 . . ?
C169 C170 H17E 108.1 . . ?
H17D C170 H17E 107.3 . . ?
C170 C171 C172 113.4(6) . . ?
C170 C171 H17F 108.9 . . ?
C172 C171 H17F 108.9 . . ?
C170 C171 H17G 108.9 . . ?
C172 C171 H17G 108.9 . . ?
H17F C171 H17G 107.7 . . ?
C171 C172 H17A 109.5 . . ?
C171 C172 H17B 109.5 . . ?
H17A C172 H17B 109.5 . . ?
C171 C172 H17C 109.5 . . ?
H17A C172 H17C 109.5 . . ?
H17B C172 H17C 109.5 . . ?

loop_
_geom_bond_atom_site_label_1
_geom_bond_atom_site_label_2
_geom_bond_distance
_geom_bond_site_symmetry_2
_geom_bond_publ_flag
O1 C7 1.387(4) . ?
O1 C6 1.393(4) . ?
O2 C23 1.375(4) . ?
O2 C22 1.392(4) . ?
O3 C47 1.381(4) . ?
O3 C46 1.389(4) . ?
O4 C63 1.387(4) . ?
O4 C62 1.392(4) . ?
O5 C87 1.388(4) . ?
O5 C86 1.388(4) . ?
O6 C103 1.374(4) . ?
O6 C102 1.392(4) . ?
O7 C127 1.387(4) . ?
O7 C126 1.389(4) . ?
O8 C143 1.370(4) . ?
O8 C142 1.388(4) . ?
N1 C1 1.405(4) . ?
N1 C16 1.406(4) . ?
N1 C31 1.434(4) . ?
N2 C32 1.370(4) . ?
N2 C17 1.392(4) . ?
N2 H1 0.82(5) . ?
N3 C41 1.408(4) . ?
N3 C56 1.416(4) . ?
N3 C71 1.436(4) . ?
N4 C72 1.380(4) . ?
N4 C57 1.392(4) . ?
N4 H3 0.87(5) . ?
N5 C96 1.399(4) . ?
N5 C81 1.415(4) . ?
N5 C111 1.436(4) . ?
N6 C112 1.372(4) . ?
N6 C97 1.393(5) . ?
N6 H6 0.93(5) . ?
N7 C121 1.405(4) . ?
N7 C136 1.406(4) . ?
N7 C151 1.441(4) . ?
N8 C152 1.375(4) . ?
N8 C137 1.396(4) . ?
N8 H7 0.85(4) . ?
C1 C2 1.392(4) . ?
C1 C6 1.398(4) . ?
C2 C3 1.394(4) . ?
C2 H2 0.9500 . ?
C3 C4 1.400(5) . ?
C3 C33 1.527(5) . ?
C4 C5 1.377(5) . ?
C4 H4 0.9500 . ?
C5 C6 1.376(4) . ?
C5 H5 0.9500 . ?
C7 C8 1.363(4) . ?
C7 C16 1.427(4) . ?
C8 C9 1.417(4) . ?
C8 H8 0.9500 . ?
C9 C10 1.421(5) . ?
C9 C14 1.421(4) . ?
C10 C11 1.359(5) . ?
C10 H10 0.9500 . ?
C11 C12 1.416(5) . ?
C11 H11 0.9500 . ?
C12 C13 1.373(5) . ?
C12 H12 0.9500 . ?
C13 C14 1.412(4) . ?
C13 H13 0.9500 . ?
C14 C15 1.413(4) . ?
C15 C16 1.373(4) . ?
C15 H15 0.9500 . ?
C17 C22 1.392(4) . ?
C17 C18 1.392(5) . ?
C18 C19 1.400(5) . ?
C18 H18 0.9500 . ?
C19 C20 1.392(5) . ?
C19 C37 1.527(5) . ?
C20 C21 1.380(5) . ?
C20 H20 0.9500 . ?
C21 C22 1.383(5) . ?
C21 H21 0.9500 . ?
C23 C24 1.357(5) . ?
C23 C32 1.430(4) . ?
C24 C25 1.418(5) . ?
C24 H24 0.9500 . ?
C25 C30 1.422(4) . ?
C25 C26 1.423(5) . ?
C26 C27 1.364(5) . ?
C26 H26 0.9500 . ?
C27 C28 1.411(5) . ?
C27 H27 0.9500 . ?
C28 C29 1.372(5) . ?
C28 H28 0.9500 . ?
C29 C30 1.413(5) . ?
C29 H29 0.9500 . ?
C30 C31 1.423(5) . ?
C31 C32 1.378(5) . ?
C33 C36 1.528(5) . ?
C33 C35 1.531(5) . ?
C33 C34 1.532(5) . ?
C34 H34A 0.9800 . ?
C34 H34B 0.9800 . ?
C34 H34C 0.9800 . ?
C35 H35A 0.9800 . ?
C35 H35B 0.9800 . ?
C35 H35C 0.9800 . ?
C36 H36A 0.9800 . ?
C36 H36B 0.9800 . ?
C36 H36C 0.9800 . ?
C37 C38 1.524(5) . ?
C37 C39 1.535(5) . ?
C37 C40 1.545(5) . ?
C38 H38A 0.9800 . ?
C38 H38B 0.9800 . ?
C38 H38C 0.9800 . ?
C39 H39A 0.9800 . ?
C39 H39B 0.9800 . ?
C39 H39C 0.9800 . ?
C40 H40A 0.9800 . ?
C40 H40B 0.9800 . ?
C40 H40C 0.9800 . ?
C41 C42 1.399(4) . ?
C41 C46 1.404(4) . ?
C42 C43 1.405(5) . ?
C42 H42 0.9500 . ?
C43 C44 1.385(5) . ?
C43 C73 1.534(5) . ?
C44 C45 1.392(5) . ?
C44 H44 0.9500 . ?
C45 C46 1.366(5) . ?
C45 H45 0.9500 . ?
C47 C48 1.363(4) . ?
C47 C56 1.423(4) . ?
C48 C49 1.418(5) . ?
C48 H48 0.9500 . ?
C49 C50 1.411(5) . ?
C49 C54 1.425(5) . ?
C50 C51 1.365(6) . ?
C50 H50 0.9500 . ?
C51 C52 1.404(6) . ?
C51 H51 0.9500 . ?
C52 C53 1.366(6) . ?
C52 H52 0.9500 . ?
C53 C54 1.413(5) . ?
C53 H53 0.9500 . ?
C54 C55 1.415(5) . ?
C55 C56 1.370(5) . ?
C55 H55 0.9500 . ?
C57 C62 1.390(4) . ?
C57 C58 1.392(5) . ?
C58 C59 1.389(5) . ?
C58 H58 0.9500 . ?
C59 C60 1.401(5) . ?
C59 C77 1.538(5) . ?
C60 C61 1.394(5) . ?
C60 H60 0.9500 . ?
C61 C62 1.372(5) . ?
C61 H61 0.9500 . ?
C63 C64 1.357(5) . ?
C63 C72 1.430(4) . ?
C64 C65 1.420(5) . ?
C64 H64 0.9500 . ?
C65 C66 1.414(5) . ?
C65 C70 1.429(5) . ?
C66 C67 1.364(5) . ?
C66 H66 0.9500 . ?
C67 C68 1.402(5) . ?
C67 H67 0.9500 . ?
C68 C69 1.375(5) . ?
C68 H68 0.9500 . ?
C69 C70 1.406(5) . ?
C69 H69 0.9500 . ?
C70 C71 1.425(4) . ?
C71 C72 1.373(4) . ?
C73 C74 1.527(5) . ?
C73 C75 1.530(5) . ?
C73 C76 1.537(5) . ?
C74 H74A 0.9800 . ?
C74 H74B 0.9800 . ?
C74 H74C 0.9800 . ?
C75 H75A 0.9800 . ?
C75 H75B 0.9800 . ?
C75 H75C 0.9800 . ?
C76 H76A 0.9800 . ?
C76 H76B 0.9800 . ?
C76 H76C 0.9800 . ?
C77 C78 1.505(5) . ?
C77 C80 1.520(5) . ?
C77 C79 1.541(6) . ?
C78 H78A 0.9800 . ?
C78 H78B 0.9800 . ?
C78 H78C 0.9800 . ?
C79 H79A 0.9800 . ?
C79 H79B 0.9800 . ?
C79 H79C 0.9800 . ?
C80 H80A 0.9800 . ?
C80 H80B 0.9800 . ?
C80 H80C 0.9800 . ?
C81 C82 1.388(4) . ?
C81 C86 1.388(4) . ?
C82 C83 1.400(5) . ?
C82 H82 0.9500 . ?
C83 C84 1.392(5) . ?
C83 C113 1.536(5) . ?
C84 C85 1.379(5) . ?
C84 H84 0.9500 . ?
C85 C86 1.381(5) . ?
C85 H85 0.9500 . ?
C87 C88 1.355(5) . ?
C87 C96 1.427(4) . ?
C88 C89 1.422(5) . ?
C88 H88 0.9500 . ?
C89 C90 1.403(5) . ?
C89 C94 1.418(5) . ?
C90 C91 1.363(6) . ?
C90 H90 0.9500 . ?
C91 C92 1.409(5) . ?
C91 H91 0.9500 . ?
C92 C93 1.363(5) . ?
C92 H92 0.9500 . ?
C93 C94 1.417(5) . ?
C93 H93 0.9500 . ?
C94 C95 1.414(5) . ?
C95 C96 1.369(5) . ?
C95 H95 0.9500 . ?
C97 C98 1.384(5) . ?
C97 C102 1.395(5) . ?
C98 C99 1.387(6) . ?
C98 H98 0.9500 . ?
C99 C100 1.387(6) . ?
C99 C117 1.531(6) . ?
C100 C101 1.386(6) . ?
C100 H100 0.9500 . ?
C101 C102 1.372(5) . ?
C101 H101 0.9500 . ?
C103 C104 1.356(5) . ?
C103 C112 1.434(4) . ?
C104 C105 1.417(5) . ?
C104 H104 0.9500 . ?
C105 C106 1.409(5) . ?
C105 C110 1.430(4) . ?
C106 C107 1.360(5) . ?
C106 H106 0.9500 . ?
C107 C108 1.410(5) . ?
C107 H107 0.9500 . ?
C108 C109 1.370(5) . ?
C108 H108 0.9500 . ?
C109 C110 1.399(5) . ?
C109 H109 0.9500 . ?
C110 C111 1.417(5) . ?
C111 C112 1.375(5) . ?
C113 C116 1.519(6) . ?
C113 C115 1.522(5) . ?
C113 C114 1.547(6) . ?
C114 H11A 0.9800 . ?
C114 H11B 0.9800 . ?
C114 H11C 0.9800 . ?
C115 H11D 0.9800 . ?
C115 H11E 0.9800 . ?
C115 H11F 0.9800 . ?
C116 H11G 0.9800 . ?
C116 H11H 0.9800 . ?
C116 H11I 0.9800 . ?
C117 C118 1.476(7) . ?
C117 C119 1.534(7) . ?
C117 C120 1.568(8) . ?
C118 H11J 0.9800 . ?
C118 H11K 0.9800 . ?
C118 H11L 0.9800 . ?
C119 H11M 0.9800 . ?
C119 H11N 0.9800 . ?
C119 H11O 0.9800 . ?
C120 H12A 0.9800 . ?
C120 H12B 0.9800 . ?
C120 H12C 0.9800 . ?
C121 C122 1.396(5) . ?
C121 C126 1.401(4) . ?
C122 C123 1.403(5) . ?
C122 H122 0.9500 . ?
C123 C124 1.396(5) . ?
C123 C153 1.528(5) . ?
C124 C125 1.378(5) . ?
C124 H124 0.9500 . ?
C125 C126 1.381(5) . ?
C125 H125 0.9500 . ?
C127 C128 1.357(5) . ?
C127 C136 1.424(4) . ?
C128 C129 1.416(5) . ?
C128 H128 0.9500 . ?
C129 C134 1.420(5) . ?
C129 C130 1.421(5) . ?
C130 C131 1.369(6) . ?
C130 H130 0.9500 . ?
C131 C132 1.408(6) . ?
C131 H131 0.9500 . ?
C132 C133 1.363(6) . ?
C132 H132 0.9500 . ?
C133 C134 1.414(5) . ?
C133 H133 0.9500 . ?
C134 C135 1.420(5) . ?
C135 C136 1.372(5) . ?
C135 H135 0.9500 . ?
C137 C138 1.389(5) . ?
C137 C142 1.396(4) . ?
C138 C139 1.394(5) . ?
C138 H138 0.9500 . ?
C139 C140 1.392(5) . ?
C139 C157 1.537(5) . ?
C140 C141 1.396(5) . ?
C140 H140 0.9500 . ?
C141 C142 1.373(5) . ?
C141 H141 0.9500 . ?
C143 C144 1.362(5) . ?
C143 C152 1.434(4) . ?
C144 C145 1.417(5) . ?
C144 H144 0.9500 . ?
C145 C146 1.399(5) . ?
C145 C150 1.425(5) . ?
C146 C147 1.356(6) . ?
C146 H146 0.9500 . ?
C147 C148 1.408(6) . ?
C147 H147 0.9500 . ?
C148 C149 1.367(5) . ?
C148 H148 0.9500 . ?
C149 C150 1.417(5) . ?
C149 H149 0.9500 . ?
C150 C151 1.421(5) . ?
C151 C152 1.379(5) . ?
C153 C155 1.522(5) . ?
C153 C154 1.529(5) . ?
C153 C156 1.533(6) . ?
C154 H15A 0.9800 . ?
C154 H15B 0.9800 . ?
C154 H15C 0.9800 . ?
C155 H15D 0.9800 . ?
C155 H15E 0.9800 . ?
C155 H15F 0.9800 . ?
C156 H15G 0.9800 . ?
C156 H15H 0.9800 . ?
C156 H15I 0.9800 . ?
C157 C160 1.522(6) . ?
C157 C158 1.525(7) . ?
C157 C159 1.535(7) . ?
C158 H15J 0.9800 . ?
C158 H15K 0.9800 . ?
C158 H15L 0.9800 . ?
C159 H15M 0.9800 . ?
C159 H15N 0.9800 . ?
C159 H15O 0.9800 . ?
C160 H16A 0.9800 . ?
C160 H16B 0.9800 . ?
C160 H16C 0.9800 . ?
C161 C162 1.523(7) . ?
C161 H16D 0.9800 . ?
C161 H16E 0.9800 . ?
C161 H16F 0.9800 . ?
C162 C163 1.516(7) . ?
C162 H16M 0.9900 . ?
C162 H16N 0.9900 . ?
C163 C164 1.517(7) . ?
C163 H16O 0.9900 . ?
C163 H16P 0.9900 . ?
C164 C165 1.520(7) . ?
C164 H16Q 0.9900 . ?
C164 H16R 0.9900 . ?
C165 C166 1.475(8) . ?
C165 H16S 0.9900 . ?
C165 H16T 0.9900 . ?
C166 H16G 0.9800 . ?
C166 H16H 0.9800 . ?
C166 H16I 0.9800 . ?
C167 C168 1.482(9) . ?
C167 H16J 0.9800 . ?
C167 H16K 0.9800 . ?
C167 H16L 0.9800 . ?
C168 C169 1.516(7) . ?
C168 H16U 0.9900 . ?
C168 H16V 0.9900 . ?
C169 C170 1.515(7) . ?
C169 H16W 0.9900 . ?
C169 H16X 0.9900 . ?
C170 C171 1.495(8) . ?
C170 H17D 0.9900 . ?
C170 H17E 0.9900 . ?
C171 C172 1.529(9) . ?
C171 H17F 0.9900 . ?
C171 H17G 0.9900 . ?
C172 H17A 0.9800 . ?
C172 H17B 0.9800 . ?
C172 H17C 0.9800 . ?

loop_
_geom_hbond_atom_site_label_D
_geom_hbond_atom_site_label_H
_geom_hbond_atom_site_label_A
_geom_hbond_site_symmetry_D
_geom_hbond_site_symmetry_H
_geom_hbond_site_symmetry_A
_geom_hbond_distance_DA
_geom_hbond_distance_DH
_geom_hbond_distance_HA
_geom_hbond_angle_DHA
_geom_hbond_publ_flag
N2 H1 N1 . . . 2.773(4) 0.82(5) 2.51(4) 100(3) no
N4 H3 O1 . . . 3.057(3) 0.87(5) 2.22(5) 159(4) no
N4 H3 N3 . . . 2.776(4) 0.87(5) 2.45(4) 103(3) no
N6 H6 O7 . . . 2.916(4) 0.93(5) 2.02(5) 164(4) no
N6 H6 N5 . . . 2.804(4) 0.93(5) 2.53(5) 97(3) no
N8 H7 N7 . . . 2.778(4) 0.85(4) 2.51(4) 100(3) no

loop_
_geom_torsion_atom_site_label_1
_geom_torsion_atom_site_label_2
_geom_torsion_atom_site_label_3
_geom_torsion_atom_site_label_4
_geom_torsion
_geom_torsion_site_symmetry_1
_geom_torsion_site_symmetry_2
_geom_torsion_site_symmetry_3
_geom_torsion_site_symmetry_4
_geom_torsion_publ_flag
C16 N1 C1 C2 -163.0(3) . . . . ?
C31 N1 C1 C2 1.2(4) . . . . ?
C16 N1 C1 C6 16.9(4) . . . . ?
C31 N1 C1 C6 -178.9(3) . . . . ?
C6 C1 C2 C3 0.6(5) . . . . ?
N1 C1 C2 C3 -179.6(3) . . . . ?
C1 C2 C3 C4 -1.2(5) . . . . ?
C1 C2 C3 C33 177.3(3) . . . . ?
C2 C3 C4 C5 1.3(5) . . . . ?
C33 C3 C4 C5 -177.2(3) . . . . ?
C3 C4 C5 C6 -0.7(5) . . . . ?
C4 C5 C6 O1 177.1(3) . . . . ?
C4 C5 C6 C1 0.0(5) . . . . ?
C7 O1 C6 C5 159.4(3) . . . . ?
C7 O1 C6 C1 -23.6(4) . . . . ?
C2 C1 C6 C5 0.1(4) . . . . ?
N1 C1 C6 C5 -179.8(3) . . . . ?
C2 C1 C6 O1 -176.9(3) . . . . ?
N1 C1 C6 O1 3.2(4) . . . . ?
C6 O1 C7 C8 -159.1(3) . . . . ?
C6 O1 C7 C16 24.2(4) . . . . ?
O1 C7 C8 C9 -173.9(3) . . . . ?
C16 C7 C8 C9 2.8(5) . . . . ?
C7 C8 C9 C10 177.9(3) . . . . ?
C7 C8 C9 C14 -0.2(5) . . . . ?
C8 C9 C10 C11 -178.3(3) . . . . ?
C14 C9 C10 C11 -0.2(5) . . . . ?
C9 C10 C11 C12 0.3(6) . . . . ?
C10 C11 C12 C13 -0.7(6) . . . . ?
C11 C12 C13 C14 0.9(5) . . . . ?
C12 C13 C14 C15 -179.8(3) . . . . ?
C12 C13 C14 C9 -0.7(5) . . . . ?
C8 C9 C14 C13 178.6(3) . . . . ?
C10 C9 C14 C13 0.3(5) . . . . ?
C8 C9 C14 C15 -2.3(5) . . . . ?
C10 C9 C14 C15 179.5(3) . . . . ?
C13 C14 C15 C16 -178.5(3) . . . . ?
C9 C14 C15 C16 2.4(5) . . . . ?
C14 C15 C16 N1 178.6(3) . . . . ?
C14 C15 C16 C7 0.1(5) . . . . ?
C1 N1 C16 C15 165.4(3) . . . . ?
C31 N1 C16 C15 0.9(5) . . . . ?
C1 N1 C16 C7 -16.0(4) . . . . ?
C31 N1 C16 C7 179.5(3) . . . . ?
C8 C7 C16 C15 -2.7(5) . . . . ?
O1 C7 C16 C15 173.9(3) . . . . ?
C8 C7 C16 N1 178.6(3) . . . . ?
O1 C7 C16 N1 -4.7(4) . . . . ?
C32 N2 C17 C22 -5.0(5) . . . . ?
C32 N2 C17 C18 176.4(3) . . . . ?
N2 C17 C18 C19 179.1(3) . . . . ?
C22 C17 C18 C19 0.5(5) . . . . ?
C17 C18 C19 C20 0.8(5) . . . . ?
C17 C18 C19 C37 -178.7(3) . . . . ?
C18 C19 C20 C21 -1.5(5) . . . . ?
C37 C19 C20 C21 178.0(3) . . . . ?
C19 C20 C21 C22 0.9(5) . . . . ?
C20 C21 C22 O2 -179.1(3) . . . . ?
C20 C21 C22 C17 0.5(5) . . . . ?
C23 O2 C22 C21 -175.4(3) . . . . ?
C23 O2 C22 C17 5.0(4) . . . . ?
N2 C17 C22 C21 -179.8(3) . . . . ?
C18 C17 C22 C21 -1.2(5) . . . . ?
N2 C17 C22 O2 -0.2(5) . . . . ?
C18 C17 C22 O2 178.4(3) . . . . ?
C22 O2 C23 C24 176.9(3) . . . . ?
C22 O2 C23 C32 -4.7(4) . . . . ?
O2 C23 C24 C25 178.5(3) . . . . ?
C32 C23 C24 C25 0.1(5) . . . . ?
C23 C24 C25 C30 0.6(5) . . . . ?
C23 C24 C25 C26 -178.2(3) . . . . ?
C24 C25 C26 C27 -179.8(3) . . . . ?
C30 C25 C26 C27 1.3(5) . . . . ?
C25 C26 C27 C28 -0.8(5) . . . . ?
C26 C27 C28 C29 -0.2(5) . . . . ?
C27 C28 C29 C30 0.6(5) . . . . ?
C28 C29 C30 C25 -0.1(5) . . . . ?
C28 C29 C30 C31 -179.4(3) . . . . ?
C24 C25 C30 C29 -179.8(3) . . . . ?
C26 C25 C30 C29 -0.9(4) . . . . ?
C24 C25 C30 C31 -0.4(4) . . . . ?
C26 C25 C30 C31 178.5(3) . . . . ?
C29 C30 C31 C32 178.8(3) . . . . ?
C25 C30 C31 C32 -0.5(5) . . . . ?
C29 C30 C31 N1 1.1(5) . . . . ?
C25 C30 C31 N1 -178.2(3) . . . . ?
C1 N1 C31 C32 106.5(3) . . . . ?
C16 N1 C31 C32 -89.3(3) . . . . ?
C1 N1 C31 C30 -75.7(4) . . . . ?
C16 N1 C31 C30 88.5(4) . . . . ?
C17 N2 C32 C31 -175.7(3) . . . . ?
C17 N2 C32 C23 5.2(5) . . . . ?
C30 C31 C32 N2 -177.8(3) . . . . ?
N1 C31 C32 N2 -0.1(4) . . . . ?
C30 C31 C32 C23 1.2(5) . . . . ?
N1 C31 C32 C23 179.0(3) . . . . ?
C24 C23 C32 N2 178.0(3) . . . . ?
O2 C23 C32 N2 -0.3(4) . . . . ?
C24 C23 C32 C31 -1.0(5) . . . . ?
O2 C23 C32 C31 -179.4(3) . . . . ?
C2 C3 C33 C36 11.7(5) . . . . ?
C4 C3 C33 C36 -169.9(3) . . . . ?
C2 C3 C33 C35 130.9(3) . . . . ?
C4 C3 C33 C35 -50.6(4) . . . . ?
C2 C3 C33 C34 -108.7(4) . . . . ?
C4 C3 C33 C34 69.7(4) . . . . ?
C20 C19 C37 C38 -180.0(3) . . . . ?
C18 C19 C37 C38 -0.5(5) . . . . ?
C20 C19 C37 C39 58.9(4) . . . . ?
C18 C19 C37 C39 -121.6(4) . . . . ?
C20 C19 C37 C40 -60.4(4) . . . . ?
C18 C19 C37 C40 119.1(3) . . . . ?
C56 N3 C41 C42 -178.5(3) . . . . ?
C71 N3 C41 C42 2.0(5) . . . . ?
C56 N3 C41 C46 1.4(4) . . . . ?
C71 N3 C41 C46 -178.1(3) . . . . ?
C46 C41 C42 C43 0.3(5) . . . . ?
N3 C41 C42 C43 -179.8(3) . . . . ?
C41 C42 C43 C44 -1.6(5) . . . . ?
C41 C42 C43 C73 175.7(3) . . . . ?
C42 C43 C44 C45 1.8(5) . . . . ?
C73 C43 C44 C45 -175.6(3) . . . . ?
C43 C44 C45 C46 -0.7(6) . . . . ?
C44 C45 C46 O3 178.0(3) . . . . ?
C44 C45 C46 C41 -0.8(5) . . . . ?
C47 O3 C46 C45 175.2(3) . . . . ?
C47 O3 C46 C41 -6.1(4) . . . . ?
C42 C41 C46 C45 1.0(5) . . . . ?
N3 C41 C46 C45 -179.0(3) . . . . ?
C42 C41 C46 O3 -177.7(3) . . . . ?
N3 C41 C46 O3 2.4(5) . . . . ?
C46 O3 C47 C48 -176.1(3) . . . . ?
C46 O3 C47 C56 6.0(4) . . . . ?
O3 C47 C48 C49 -177.2(3) . . . . ?
C56 C47 C48 C49 0.7(5) . . . . ?
C47 C48 C49 C50 179.2(3) . . . . ?
C47 C48 C49 C54 -0.3(5) . . . . ?
C48 C49 C50 C51 179.5(4) . . . . ?
C54 C49 C50 C51 -1.1(5) . . . . ?
C49 C50 C51 C52 0.8(6) . . . . ?
C50 C51 C52 C53 -0.4(7) . . . . ?
C51 C52 C53 C54 0.2(7) . . . . ?
C52 C53 C54 C55 -180.0(4) . . . . ?
C52 C53 C54 C49 -0.4(6) . . . . ?
C50 C49 C54 C53 0.8(5) . . . . ?
C48 C49 C54 C53 -179.6(3) . . . . ?
C50 C49 C54 C55 -179.6(3) . . . . ?
C48 C49 C54 C55 -0.1(5) . . . . ?
C53 C54 C55 C56 179.7(4) . . . . ?
C49 C54 C55 C56 0.1(5) . . . . ?
C54 C55 C56 N3 179.7(3) . . . . ?
C54 C55 C56 C47 0.2(5) . . . . ?
C41 N3 C56 C55 179.1(3) . . . . ?
C71 N3 C56 C55 -1.4(5) . . . . ?
C41 N3 C56 C47 -1.4(4) . . . . ?
C71 N3 C56 C47 178.1(3) . . . . ?
C48 C47 C56 C55 -0.7(5) . . . . ?
O3 C47 C56 C55 177.1(3) . . . . ?
C48 C47 C56 N3 179.8(3) . . . . ?
O3 C47 C56 N3 -2.4(4) . . . . ?
C72 N4 C57 C62 11.8(5) . . . . ?
C72 N4 C57 C58 -170.1(3) . . . . ?
C62 C57 C58 C59 0.1(5) . . . . ?
N4 C57 C58 C59 -178.0(3) . . . . ?
C57 C58 C59 C60 0.0(5) . . . . ?
C57 C58 C59 C77 176.4(3) . . . . ?
C58 C59 C60 C61 -0.4(5) . . . . ?
C77 C59 C60 C61 -176.8(3) . . . . ?
C59 C60 C61 C62 0.7(5) . . . . ?
C60 C61 C62 C57 -0.6(5) . . . . ?
C60 C61 C62 O4 179.6(3) . . . . ?
N4 C57 C62 C61 178.3(3) . . . . ?
C58 C57 C62 C61 0.2(5) . . . . ?
N4 C57 C62 O4 -1.8(5) . . . . ?
C58 C57 C62 O4 -179.9(3) . . . . ?
C63 O4 C62 C61 170.4(3) . . . . ?
C63 O4 C62 C57 -9.5(4) . . . . ?
C62 O4 C63 C64 -167.8(3) . . . . ?
C62 O4 C63 C72 11.1(4) . . . . ?
O4 C63 C64 C65 -179.2(3) . . . . ?
C72 C63 C64 C65 2.0(5) . . . . ?
C63 C64 C65 C66 -179.3(3) . . . . ?
C63 C64 C65 C70 -0.2(5) . . . . ?
C64 C65 C66 C67 179.2(3) . . . . ?
C70 C65 C66 C67 0.2(5) . . . . ?
C65 C66 C67 C68 0.3(6) . . . . ?
C66 C67 C68 C69 -0.7(6) . . . . ?
C67 C68 C69 C70 0.7(5) . . . . ?
C68 C69 C70 C71 -178.4(3) . . . . ?
C68 C69 C70 C65 -0.3(5) . . . . ?
C66 C65 C70 C69 -0.2(5) . . . . ?
C64 C65 C70 C69 -179.3(3) . . . . ?
C66 C65 C70 C71 178.0(3) . . . . ?
C64 C65 C70 C71 -1.1(4) . . . . ?
C69 C70 C71 C72 178.7(3) . . . . ?
C65 C70 C71 C72 0.6(5) . . . . ?
C69 C70 C71 N3 6.3(5) . . . . ?
C65 C70 C71 N3 -171.8(3) . . . . ?
C41 N3 C71 C72 89.1(4) . . . . ?
C56 N3 C71 C72 -90.4(4) . . . . ?
C41 N3 C71 C70 -98.2(4) . . . . ?
C56 N3 C71 C70 82.3(4) . . . . ?
C70 C71 C72 N4 -178.8(3) . . . . ?
N3 C71 C72 N4 -6.2(5) . . . . ?
C70 C71 C72 C63 1.2(5) . . . . ?
N3 C71 C72 C63 173.7(3) . . . . ?
C57 N4 C72 C71 169.8(3) . . . . ?
C57 N4 C72 C63 -10.2(4) . . . . ?
C64 C63 C72 C71 -2.5(5) . . . . ?
O4 C63 C72 C71 178.7(3) . . . . ?
C64 C63 C72 N4 177.5(3) . . . . ?
O4 C63 C72 N4 -1.4(4) . . . . ?
C44 C43 C73 C74 -141.2(4) . . . . ?
C42 C43 C73 C74 41.5(5) . . . . ?
C44 C43 C73 C75 98.7(4) . . . . ?
C42 C43 C73 C75 -78.6(4) . . . . ?
C44 C43 C73 C76 -20.2(5) . . . . ?
C42 C43 C73 C76 162.5(3) . . . . ?
C58 C59 C77 C78 135.3(4) . . . . ?
C60 C59 C77 C78 -48.4(5) . . . . ?
C58 C59 C77 C80 12.9(5) . . . . ?
C60 C59 C77 C80 -170.9(3) . . . . ?
C58 C59 C77 C79 -104.6(4) . . . . ?
C60 C59 C77 C79 71.6(5) . . . . ?
C96 N5 C81 C82 -179.5(3) . . . . ?
C111 N5 C81 C82 3.1(5) . . . . ?
C96 N5 C81 C86 2.2(4) . . . . ?
C111 N5 C81 C86 -175.3(3) . . . . ?
C86 C81 C82 C83 0.7(5) . . . . ?
N5 C81 C82 C83 -177.6(3) . . . . ?
C81 C82 C83 C84 -2.2(5) . . . . ?
C81 C82 C83 C113 179.1(3) . . . . ?
C82 C83 C84 C85 1.9(5) . . . . ?
C113 C83 C84 C85 -179.5(4) . . . . ?
C83 C84 C85 C86 -0.1(6) . . . . ?
C84 C85 C86 C81 -1.5(6) . . . . ?
C84 C85 C86 O5 176.6(3) . . . . ?
C82 C81 C86 C85 1.2(5) . . . . ?
N5 C81 C86 C85 179.6(3) . . . . ?
C82 C81 C86 O5 -176.9(3) . . . . ?
N5 C81 C86 O5 1.6(5) . . . . ?
C87 O5 C86 C85 178.5(3) . . . . ?
C87 O5 C86 C81 -3.4(5) . . . . ?
C86 O5 C87 C88 -179.3(3) . . . . ?
C86 O5 C87 C96 1.6(5) . . . . ?
O5 C87 C88 C89 -177.7(3) . . . . ?
C96 C87 C88 C89 1.4(5) . . . . ?
C87 C88 C89 C90 177.3(4) . . . . ?
C87 C88 C89 C94 -3.2(5) . . . . ?
C94 C89 C90 C91 0.7(6) . . . . ?
C88 C89 C90 C91 -179.8(4) . . . . ?
C89 C90 C91 C92 -1.3(7) . . . . ?
C90 C91 C92 C93 1.2(7) . . . . ?
C91 C92 C93 C94 -0.4(6) . . . . ?
C92 C93 C94 C95 178.3(4) . . . . ?
C92 C93 C94 C89 -0.2(6) . . . . ?
C90 C89 C94 C95 -178.5(3) . . . . ?
C88 C89 C94 C95 2.0(5) . . . . ?
C90 C89 C94 C93 0.1(5) . . . . ?
C88 C89 C94 C93 -179.5(3) . . . . ?
C93 C94 C95 C96 -177.4(3) . . . . ?
C89 C94 C95 C96 1.0(5) . . . . ?
C94 C95 C96 N5 175.8(3) . . . . ?
C94 C95 C96 C87 -2.8(5) . . . . ?
C81 N5 C96 C95 177.5(3) . . . . ?
C111 N5 C96 C95 -5.0(5) . . . . ?
C81 N5 C96 C87 -3.8(4) . . . . ?
C111 N5 C96 C87 173.6(3) . . . . ?
C88 C87 C96 C95 1.6(5) . . . . ?
O5 C87 C96 C95 -179.3(3) . . . . ?
C88 C87 C96 N5 -177.1(3) . . . . ?
O5 C87 C96 N5 2.0(5) . . . . ?
C112 N6 C97 C98 179.5(4) . . . . ?
C112 N6 C97 C102 -1.9(5) . . . . ?
N6 C97 C98 C99 -178.3(4) . . . . ?
C102 C97 C98 C99 3.1(6) . . . . ?
C97 C98 C99 C100 -1.0(7) . . . . ?
C97 C98 C99 C117 -176.3(4) . . . . ?
C98 C99 C100 C101 -0.3(7) . . . . ?
C117 C99 C100 C101 174.8(5) . . . . ?
C99 C100 C101 C102 -0.6(8) . . . . ?
C100 C101 C102 O6 -176.0(4) . . . . ?
C100 C101 C102 C97 2.7(7) . . . . ?
C103 O6 C102 C101 -177.4(4) . . . . ?
C103 O6 C102 C97 3.9(6) . . . . ?
C98 C97 C102 C101 -3.9(6) . . . . ?
N6 C97 C102 C101 177.4(4) . . . . ?
C98 C97 C102 O6 174.8(4) . . . . ?
N6 C97 C102 O6 -3.9(6) . . . . ?
C102 O6 C103 C104 -178.1(3) . . . . ?
C102 O6 C103 C112 1.6(5) . . . . ?
O6 C103 C104 C105 -178.9(3) . . . . ?
C112 C103 C104 C105 1.5(5) . . . . ?
C103 C104 C105 C106 -176.3(3) . . . . ?
C103 C104 C105 C110 2.9(5) . . . . ?
C104 C105 C106 C107 179.8(3) . . . . ?
C110 C105 C106 C107 0.6(5) . . . . ?
C105 C106 C107 C108 0.5(5) . . . . ?
C106 C107 C108 C109 -1.0(6) . . . . ?
C107 C108 C109 C110 0.3(6) . . . . ?
C108 C109 C110 C111 -176.3(3) . . . . ?
C108 C109 C110 C105 0.8(5) . . . . ?
C106 C105 C110 C109 -1.3(5) . . . . ?
C104 C105 C110 C109 179.5(3) . . . . ?
C106 C105 C110 C111 175.9(3) . . . . ?
C104 C105 C110 C111 -3.3(4) . . . . ?
C109 C110 C111 C112 176.3(3) . . . . ?
C105 C110 C111 C112 -0.7(5) . . . . ?
C109 C110 C111 N5 -1.9(5) . . . . ?
C105 C110 C111 N5 -179.0(3) . . . . ?
C96 N5 C111 C112 -92.1(4) . . . . ?
C81 N5 C111 C112 85.4(4) . . . . ?
C96 N5 C111 C110 86.2(4) . . . . ?
C81 N5 C111 C110 -96.3(4) . . . . ?
C97 N6 C112 C111 -174.9(3) . . . . ?
C97 N6 C112 C103 7.1(5) . . . . ?
C110 C111 C112 N6 -172.9(3) . . . . ?
N5 C111 C112 N6 5.4(5) . . . . ?
C110 C111 C112 C103 5.1(5) . . . . ?
N5 C111 C112 C103 -176.6(3) . . . . ?
C104 C103 C112 N6 172.6(3) . . . . ?
O6 C103 C112 N6 -7.0(5) . . . . ?
C104 C103 C112 C111 -5.5(5) . . . . ?
O6 C103 C112 C111 174.9(3) . . . . ?
C84 C83 C113 C116 -100.4(4) . . . . ?
C82 C83 C113 C116 78.1(4) . . . . ?
C84 C83 C113 C115 22.2(5) . . . . ?
C82 C83 C113 C115 -159.3(4) . . . . ?
C84 C83 C113 C114 140.3(4) . . . . ?
C82 C83 C113 C114 -41.2(4) . . . . ?
C100 C99 C117 C118 12.6(8) . . . . ?
C98 C99 C117 C118 -172.4(5) . . . . ?
C100 C99 C117 C119 138.7(5) . . . . ?
C98 C99 C117 C119 -46.4(6) . . . . ?
C100 C99 C117 C120 -105.5(6) . . . . ?
C98 C99 C117 C120 69.4(6) . . . . ?
C136 N7 C121 C122 -157.3(3) . . . . ?
C151 N7 C121 C122 7.8(5) . . . . ?
C136 N7 C121 C126 22.0(4) . . . . ?
C151 N7 C121 C126 -173.0(3) . . . . ?
C126 C121 C122 C123 -0.5(5) . . . . ?
N7 C121 C122 C123 178.8(3) . . . . ?
C121 C122 C123 C124 0.4(5) . . . . ?
C121 C122 C123 C153 -179.4(3) . . . . ?
C122 C123 C124 C125 0.4(5) . . . . ?
C153 C123 C124 C125 -179.7(3) . . . . ?
C123 C124 C125 C126 -1.2(5) . . . . ?
C124 C125 C126 O7 178.0(3) . . . . ?
C124 C125 C126 C121 1.1(5) . . . . ?
C127 O7 C126 C125 153.9(3) . . . . ?
C127 O7 C126 C121 -29.2(4) . . . . ?
C122 C121 C126 C125 -0.3(5) . . . . ?
N7 C121 C126 C125 -179.6(3) . . . . ?
C122 C121 C126 O7 -177.1(3) . . . . ?
N7 C121 C126 O7 3.6(5) . . . . ?
C126 O7 C127 C128 -155.0(3) . . . . ?
C126 O7 C127 C136 29.3(4) . . . . ?
O7 C127 C128 C129 -174.3(3) . . . . ?
C136 C127 C128 C129 1.2(5) . . . . ?
C127 C128 C129 C134 -0.6(5) . . . . ?
C127 C128 C129 C130 179.8(4) . . . . ?
C128 C129 C130 C131 179.3(4) . . . . ?
C134 C129 C130 C131 -0.4(6) . . . . ?
C129 C130 C131 C132 -0.1(7) . . . . ?
C130 C131 C132 C133 0.8(7) . . . . ?
C131 C132 C133 C134 -0.9(6) . . . . ?
C132 C133 C134 C129 0.4(5) . . . . ?
C132 C133 C134 C135 -179.0(4) . . . . ?
C128 C129 C134 C133 -179.4(3) . . . . ?
C130 C129 C134 C133 0.2(5) . . . . ?
C128 C129 C134 C135 0.0(5) . . . . ?
C130 C129 C134 C135 179.6(3) . . . . ?
C133 C134 C135 C136 179.3(3) . . . . ?
C129 C134 C135 C136 0.0(5) . . . . ?
C134 C135 C136 N7 179.2(3) . . . . ?
C134 C135 C136 C127 0.6(5) . . . . ?
C121 N7 C136 C135 159.9(3) . . . . ?
C151 N7 C136 C135 -5.7(5) . . . . ?
C121 N7 C136 C127 -21.5(4) . . . . ?
C151 N7 C136 C127 172.9(3) . . . . ?
C128 C127 C136 C135 -1.3(5) . . . . ?
O7 C127 C136 C135 174.2(3) . . . . ?
C128 C127 C136 N7 -179.9(3) . . . . ?
O7 C127 C136 N7 -4.4(5) . . . . ?
C152 N8 C137 C138 -178.4(3) . . . . ?
C152 N8 C137 C142 1.5(5) . . . . ?
C142 C137 C138 C139 -0.4(5) . . . . ?
N8 C137 C138 C139 179.5(3) . . . . ?
C137 C138 C139 C140 0.9(5) . . . . ?
C137 C138 C139 C157 -179.2(3) . . . . ?
C138 C139 C140 C141 -0.5(5) . . . . ?
C157 C139 C140 C141 179.6(3) . . . . ?
C139 C140 C141 C142 -0.4(5) . . . . ?
C140 C141 C142 O8 -179.5(3) . . . . ?
C140 C141 C142 C137 0.8(5) . . . . ?
C143 O8 C142 C141 179.2(3) . . . . ?
C143 O8 C142 C137 -1.1(4) . . . . ?
C138 C137 C142 C141 -0.5(5) . . . . ?
N8 C137 C142 C141 179.6(3) . . . . ?
C138 C137 C142 O8 179.9(3) . . . . ?
N8 C137 C142 O8 0.0(5) . . . . ?
C142 O8 C143 C144 -179.0(3) . . . . ?
C142 O8 C143 C152 0.8(4) . . . . ?
O8 C143 C144 C145 -179.9(3) . . . . ?
C152 C143 C144 C145 0.3(5) . . . . ?
C143 C144 C145 C146 179.2(4) . . . . ?
C143 C144 C145 C150 -1.4(5) . . . . ?
C144 C145 C146 C147 179.6(4) . . . . ?
C150 C145 C146 C147 0.2(6) . . . . ?
C145 C146 C147 C148 -0.6(7) . . . . ?
C146 C147 C148 C149 0.4(8) . . . . ?
C147 C148 C149 C150 0.2(7) . . . . ?
C148 C149 C150 C151 178.8(4) . . . . ?
C148 C149 C150 C145 -0.6(6) . . . . ?
C146 C145 C150 C149 0.4(5) . . . . ?
C144 C145 C150 C149 -179.0(3) . . . . ?
C146 C145 C150 C151 -179.0(3) . . . . ?
C144 C145 C150 C151 1.5(5) . . . . ?
C149 C150 C151 C152 -180.0(3) . . . . ?
C145 C150 C151 C152 -0.6(5) . . . . ?
C149 C150 C151 N7 5.9(5) . . . . ?
C145 C150 C151 N7 -174.7(3) . . . . ?
C121 N7 C151 C152 107.2(3) . . . . ?
C136 N7 C151 C152 -87.7(4) . . . . ?
C121 N7 C151 C150 -78.4(4) . . . . ?
C136 N7 C151 C150 86.6(4) . . . . ?
C137 N8 C152 C151 177.9(3) . . . . ?
C137 N8 C152 C143 -1.8(5) . . . . ?
C150 C151 C152 N8 179.8(3) . . . . ?
N7 C151 C152 N8 -5.9(5) . . . . ?
C150 C151 C152 C143 -0.5(5) . . . . ?
N7 C151 C152 C143 173.9(3) . . . . ?
C144 C143 C152 N8 -179.6(3) . . . . ?
O8 C143 C152 N8 0.6(5) . . . . ?
C144 C143 C152 C151 0.6(5) . . . . ?
O8 C143 C152 C151 -179.1(3) . . . . ?
C124 C123 C153 C155 -132.7(4) . . . . ?
C122 C123 C153 C155 47.1(4) . . . . ?
C124 C123 C153 C154 -13.1(5) . . . . ?
C122 C123 C153 C154 166.7(3) . . . . ?
C124 C123 C153 C156 107.8(4) . . . . ?
C122 C123 C153 C156 -72.4(4) . . . . ?
C140 C139 C157 C160 -7.9(6) . . . . ?
C138 C139 C157 C160 172.2(4) . . . . ?
C140 C139 C157 C158 -130.4(4) . . . . ?
C138 C139 C157 C158 49.7(5) . . . . ?
C140 C139 C157 C159 111.1(4) . . . . ?
C138 C139 C157 C159 -68.8(5) . . . . ?
C161 C162 C163 C164 -177.2(4) . . . . ?
C162 C163 C164 C165 175.5(4) . . . . ?
C163 C164 C165 C166 177.8(4) . . . . ?
C167 C168 C169 C170 179.2(5) . . . . ?
C168 C169 C170 C171 178.7(5) . . . . ?
C169 C170 C171 C172 179.7(5) . . . . ?
